data_7231649
loop_
_publ_author_name
'Dufaye, Maxime'
'Duval, Sylvain'
'Nursiah, Kelvinraj'
'Stoclet, Gregory'
'Trivelli, Xavier'
'Loiseau, Thierry'

_publ_section_title
;
 Bottom-up synthesis of functionalized {Ce4(SiW9O34)2(l)2}
 polyoxometalates
;
_journal_issue 44
_journal_name_full CrystEngComm
_journal_page_first 7144
_journal_paper_doi 10.1039/C8CE01447G
_journal_volume 20
_journal_year 2018
_chemical_formula_moiety 'Ce9 Cs3.25 Na6 O166.25 Si4 W36, 15.5(O), Na O0.5'
_chemical_formula_sum 'Ce9 Cs3.25 Na7 O182.25 Si4 W36'
_chemical_formula_weight 11500.93
_space_group_crystal_system triclinic
_space_group_IT_number 2
_space_group_name_Hall '-P 1'
_space_group_name_H-M_alt 'P -1'
_symmetry_space_group_name_Hall '-P 1'
_symmetry_space_group_name_H-M 'P -1'
_atom_sites_solution_primary iterative
_audit_creation_date 2018-02-07
_audit_creation_method
;
Olex2 1.2
(compiled 2017.08.10 svn.r3458 for OlexSys, GUI svn.r5381)
;
_audit_update_record
;
2018-06-21 deposited with the CCDC.
2018-10-11 downloaded from the CCDC.
;
_cell_angle_alpha 70.021(3)
_cell_angle_beta 86.051(3)
_cell_angle_gamma 66.330(3)
_cell_formula_units_Z 2
_cell_length_a 18.7410(11)
_cell_length_b 21.5447(12)
_cell_length_c 30.6060(16)
_cell_measurement_reflns_used 9350
_cell_measurement_temperature 100.01
_cell_measurement_theta_max 26.28
_cell_measurement_theta_min 2.24
_cell_volume 10603.4(11)
_computing_molecular_graphics 'Olex2 (Dolomanov et al., 2009)'
_computing_publication_material 'Olex2 (Dolomanov et al., 2009)'
_computing_structure_refinement 'XL (Sheldrick, 2008)'
_computing_structure_solution 'olex2.solve (Bourhis et al., 2015)'
_diffrn_ambient_temperature 100.01
_diffrn_detector 'Bruker APEX2 area detector'
_diffrn_detector_area_resol_mean 7.9
_diffrn_detector_type 'CCD area detector'
_diffrn_measured_fraction_theta_full 1.000
_diffrn_measured_fraction_theta_max 0.995
_diffrn_measurement_device 'three-circle diffractometer'
_diffrn_measurement_device_type 'Bruker APEX-II CCD'
_diffrn_measurement_method '\f and \w scans'
_diffrn_radiation_monochromator 'mirror optics'
_diffrn_radiation_probe x-ray
_diffrn_radiation_type MoK\a
_diffrn_radiation_wavelength 0.71073
_diffrn_reflns_av_R_equivalents 0.0768
_diffrn_reflns_av_unetI/netI 0.0517
_diffrn_reflns_Laue_measured_fraction_full 1.000
_diffrn_reflns_Laue_measured_fraction_max 0.995
_diffrn_reflns_limit_h_max 23
_diffrn_reflns_limit_h_min -23
_diffrn_reflns_limit_k_max 26
_diffrn_reflns_limit_k_min -26
_diffrn_reflns_limit_l_max 38
_diffrn_reflns_limit_l_min -38
_diffrn_reflns_number 308589
_diffrn_reflns_point_group_measured_fraction_full 1.000
_diffrn_reflns_point_group_measured_fraction_max 0.995
_diffrn_reflns_theta_full 25.242
_diffrn_reflns_theta_max 26.403
_diffrn_reflns_theta_min 0.710
_diffrn_source 'microfocus sealed X-ray tube'
_diffrn_source_type 'Incoatec I\ms'
_diffrn_standards_number 0
_exptl_absorpt_coefficient_mu 22.005
_exptl_absorpt_correction_T_max 0.7454
_exptl_absorpt_correction_T_min 0.4032
_exptl_absorpt_correction_type multi-scan
_exptl_absorpt_process_details
'SADABS-2014/5 (Bruker,2014/5) was used for absorption correction. wR2(int) was 0.1571 before and 0.0636 after correction. The Ratio of minimum to maximum transmission is 0.5409. The \l/2 correction factor is 0.00150.'
_exptl_crystal_colour 'clear yellow'
_exptl_crystal_colour_lustre clear
_exptl_crystal_colour_primary yellow
_exptl_crystal_density_diffrn 3.602
_exptl_crystal_description block
_exptl_crystal_F_000 9912
_exptl_crystal_size_max 0.2
_exptl_crystal_size_mid 0.12
_exptl_crystal_size_min 0.05
_refine_diff_density_max 6.083
_refine_diff_density_min -4.205
_refine_diff_density_rms 0.448
_refine_ls_extinction_method none
_refine_ls_goodness_of_fit_ref 1.080
_refine_ls_hydrogen_treatment undef
_refine_ls_matrix_type full
_refine_ls_number_parameters 1513
_refine_ls_number_reflns 43321
_refine_ls_number_restraints 0
_refine_ls_restrained_S_all 1.080
_refine_ls_R_factor_all 0.1097
_refine_ls_R_factor_gt 0.0658
_refine_ls_shift/su_max 0.001
_refine_ls_shift/su_mean 0.000
_refine_ls_structure_factor_coef Fsqd
_refine_ls_weighting_details 'w=1/[\s^2^(Fo^2^)+(0.0565P)^2^+900.6484P] where P=(Fo^2^+2Fc^2^)/3'
_refine_ls_weighting_scheme calc
_refine_ls_wR_factor_gt 0.1511
_refine_ls_wR_factor_ref 0.1874
_reflns_Friedel_coverage 0.000
_reflns_number_gt 29938
_reflns_number_total 43321
_reflns_threshold_expression 'I > 2\s(I)'
_cod_data_source_file c8ce01447g2.cif
_cod_data_source_block kn013tp_sq
_cod_depositor_comments 'Adding full bibliography for 7231646--7231650.cif.'
_cod_original_cell_volume 10603.5(11)
_cod_database_code 7231649
_shelx_shelxl_version_number 2014/7
_shelx_space_group_comment
;
The symmetry employed for this shelxl refinement is uniquely defined
by the following loop, which should always be used as a source of
symmetry information in preference to the above space-group names.
They are only intended as comments.
;
_olex2_refinement_description
;
1. Others
 Sof(W1B)=Sof(W3B)=Sof(W2B)=Sof(O2B)=Sof(O3B)=Sof(O4B)=Sof(O1B)=Sof(O6B)=
 Sof(O5B)=1-FVAR(1)
 Sof(W3A)=Sof(W1A)=Sof(W2A)=Sof(O3A)=Sof(O1A)=Sof(O2A)=Sof(O4A)=Sof(O5A)=
 Sof(O6A)=FVAR(1)
 Sof(W11B)=Sof(W12B)=Sof(W10B)=Sof(O38B)=Sof(O40B)=Sof(O39B)=Sof(O37B)=
 Sof(O36B)=Sof(O35B)=1-FVAR(2)
 Sof(W12A)=Sof(W11A)=Sof(W10A)=Sof(O40A)=Sof(O39A)=Sof(O38A)=Sof(O36A)=
 Sof(O37A)=Sof(O35A)=FVAR(2)
 Sof(Cs2B)=1-FVAR(3)
 Sof(Cs2A)=FVAR(3)
 Fixed Sof: Cs3(0.75) O12W(0.25) O38W(0.5) O2W(0.5) Cs1(0.5) O45W(0.5)
 O2IA(0.5) O43W(0.5) O42W(0.5) O49W(0.5) O26W(0.5) O16W(0.5) O51W(0.5)
 O39W(0.5) O34W(0.5) O23W(0.5) O37W(0.5) O11W(0.5) O32W(0.5) O53W(0.25)
 O41W(0.5) O52W(0.25) O54W(0.25) O29W(0.5) O14W(0.5) O4W(0.5) O28W(0.5)
 O27W(0.5) O24W(0.5) O17W(0.25) O1W(0.25) O8W(0.25) O3W(0.25) O6W(0.25)
 O7W(0.25) O18W(0.25)
;
_olex2_exptl_crystal_mounting_method 'mitegen loop'
_olex2_submission_special_instructions 'No special instructions were received'

loop_
_space_group_symop_operation_xyz
'x, y, z'
'-x, -y, -z'

loop_
_atom_site_label
_atom_site_type_symbol
_atom_site_fract_x
_atom_site_fract_y
_atom_site_fract_z
_atom_site_U_iso_or_equiv
_atom_site_adp_type
_atom_site_occupancy
_atom_site_site_symmetry_order
_atom_site_calc_flag
_atom_site_refinement_flags_occupancy
_atom_site_disorder_assembly
_atom_site_disorder_group
W24 W 0.45025(5) 0.58637(4) 0.14955(2) 0.01997(16) Uani 1 1 d . . .
W25 W 0.46315(5) 0.72261(4) 0.17277(3) 0.02182(16) Uani 1 1 d . . .
W20 W 0.58252(5) 0.44988(5) 0.25978(3) 0.02631(18) Uani 1 1 d . . .
W19 W 0.59566(5) 0.58995(5) 0.28370(3) 0.02846(19) Uani 1 1 d . . .
W23 W 0.63111(6) 0.43311(5) 0.14187(3) 0.03076(19) Uani 1 1 d . . .
W30 W 0.43868(6) 0.75269(5) -0.06532(3) 0.0334(2) Uani 1 1 d . . .
W31 W 0.45247(6) 0.88966(5) -0.04329(3) 0.0344(2) Uani 1 1 d . . .
W26 W 0.65781(6) 0.72214(5) 0.19089(3) 0.0350(2) Uani 1 1 d . . .
W29 W 0.61797(7) 0.59917(5) -0.07431(3) 0.0391(2) Uani 1 1 d . . .
W6 W 0.49217(6) 0.31625(5) 0.42758(3) 0.0383(2) Uani 1 1 d . . .
W17 W 0.15508(6) 0.89142(5) 0.17253(3) 0.0373(2) Uani 1 1 d . . .
W22 W 0.80271(6) 0.43377(6) 0.15797(3) 0.0416(2) Uani 1 1 d . . .
W21 W 0.75695(6) 0.45313(6) 0.27409(3) 0.0386(2) Uani 1 1 d . . .
W27 W 0.81717(6) 0.58623(7) 0.18405(4) 0.0445(3) Uani 1 1 d . . .
W16 W 0.25941(7) 0.89923(5) 0.26862(4) 0.0425(2) Uani 1 1 d . . .
W32 W 0.64821(7) 0.88874(6) -0.02703(3) 0.0429(2) Uani 1 1 d . . .
W35 W 0.55756(7) 0.78033(6) -0.16657(3) 0.0450(3) Uani 1 1 d . . .
W5 W 0.39034(7) 0.30613(5) 0.33159(4) 0.0456(3) Uani 1 1 d . . .
W7 W 0.39043(7) 0.38835(6) 0.50514(3) 0.0457(3) Uani 1 1 d . . .
W34 W 0.57296(7) 0.91699(6) -0.14418(3) 0.0466(3) Uani 1 1 d . . .
W28 W 0.79338(7) 0.59870(7) -0.06003(4) 0.0508(3) Uani 1 1 d . . .
Ce6 Ce 0.41318(6) 0.59474(6) 0.26361(3) 0.0203(2) Uani 1 1 d . . .
W33 W 0.80980(7) 0.75120(7) -0.03423(4) 0.0532(3) Uani 1 1 d . . .
W18 W 0.00536(6) 0.84089(6) 0.19316(4) 0.0492(3) Uani 1 1 d . . .
W15 W 0.20443(8) 0.85626(6) 0.37794(4) 0.0543(3) Uani 1 1 d . . .
Ce2 Ce 0.38260(7) 0.50887(6) 0.38847(4) 0.0272(2) Uani 1 1 d . . .
Ce7 Ce 0.50726(7) 0.71751(6) 0.05234(4) 0.0271(2) Uani 1 1 d . . .
W36 W 0.73468(8) 0.77898(7) -0.15196(4) 0.0585(3) Uani 1 1 d . . .
Ce3 Ce 0.27855(7) 0.49854(6) 0.29221(4) 0.0283(3) Uani 1 1 d . . .
W13 W -0.04408(7) 0.78049(7) 0.31604(5) 0.0605(3) Uani 1 1 d . . .
Ce4 Ce 0.19754(7) 0.70329(6) 0.23622(4) 0.0278(2) Uani 1 1 d . . .
W14 W 0.04717(8) 0.78810(7) 0.39995(4) 0.0629(4) Uani 1 1 d . . .
Ce5 Ce 0.30065(8) 0.71215(7) 0.33332(4) 0.0293(3) Uani 1 1 d . . .
W4 W 0.19527(8) 0.36741(7) 0.32136(4) 0.0605(4) Uani 1 1 d . . .
Ce1 Ce 0.15870(8) 0.61675(8) 0.36319(5) 0.0384(3) Uani 1 1 d . . .
Ce9 Ce 0.68841(8) 0.55936(7) 0.04378(4) 0.0353(3) Uani 1 1 d . . .
Ce8 Ce 0.70441(9) 0.72028(8) 0.07084(5) 0.0418(3) Uani 1 1 d . . .
Cs4 Cs 0.46317(12) 0.37240(9) 0.20411(5) 0.0525(4) Uani 1 1 d . . .
Si4 Si 0.6273(3) 0.7475(3) -0.05184(17) 0.0202(11) Uani 1 1 d . . .
Si3 Si 0.6371(2) 0.5776(2) 0.17007(16) 0.0100(9) Uani 1 1 d . . .
Si1 Si 0.2875(4) 0.3789(3) 0.4151(2) 0.0319(13) Uani 1 1 d . . .
Si2 Si 0.1009(4) 0.8485(3) 0.2876(2) 0.0323(14) Uani 1 1 d . . .
W12A W 0.05340(15) 1.03157(13) 0.22609(8) 0.0514(7) Uani 0.506(3) 1 d P A 3
W11A W -0.09470(13) 0.97584(15) 0.24855(9) 0.0599(8) Uani 0.506(3) 1 d P A 3
W10A W -0.00067(16) 0.98312(16) 0.33586(10) 0.0632(8) Uani 0.506(3) 1 d P A 3
W11B W -0.0252(2) 1.01493(15) 0.20623(11) 0.0809(11) Uani 0.494(3) 1 d P A 4
W12B W 0.0686(3) 1.02062(15) 0.29341(12) 0.0882(13) Uani 0.494(3) 1 d P A 4
W10B W -0.0793(2) 0.96278(18) 0.31676(13) 0.1003(15) Uani 0.494(3) 1 d P A 4
Cs3 Cs 0.78390(18) 0.94080(14) -0.14183(10) 0.0659(7) Uani 0.75 1 d P . .
Cs2B Cs -0.0266(10) 0.6231(7) 0.4486(11) 0.107(5) Uani 0.35(3) 1 d P B 6
O76 O 0.2999(9) 0.5965(8) 0.2501(5) 0.031(3) Uani 1 1 d . . .
O72 O 0.2047(9) 0.6910(8) 0.3115(5) 0.032(3) Uani 1 1 d . . .
O70 O 0.2824(9) 0.6177(8) 0.3965(5) 0.032(3) Uani 1 1 d . . .
O74 O 0.3873(8) 0.6051(8) 0.3323(5) 0.027(3) Uani 1 1 d . . .
O75 O 0.4041(9) 0.4862(8) 0.3160(4) 0.028(3) Uani 1 1 d . . .
O71 O 0.1574(9) 0.6066(8) 0.2814(5) 0.033(3) Uani 1 1 d . . .
O28 O 0.3622(9) 0.3905(8) 0.4292(5) 0.038(4) Uiso 1 1 d . . .
O30 O 0.4934(8) 0.4062(8) 0.4008(5) 0.032(3) Uiso 1 1 d . . .
O69 O 0.2692(9) 0.5285(8) 0.3559(5) 0.032(3) Uani 1 1 d . . .
O18 O 0.4559(9) 0.3156(8) 0.3713(5) 0.035(3) Uiso 1 1 d . . .
O112 O 0.5601(9) 0.6107(9) 0.0436(5) 0.038(4) Uiso 1 1 d . . .
O81 O 0.5448(8) 0.3883(7) 0.2923(5) 0.027(3) Uiso 1 1 d . . .
O109 O 0.4410(8) 0.7631(7) 0.1113(5) 0.025(3) Uiso 1 1 d . . .
O68 O 0.2825(9) 0.7644(9) 0.3866(6) 0.040(4) Uiso 1 1 d . . .
O99 O 0.3932(8) 0.7871(7) 0.1919(5) 0.026(3) Uiso 1 1 d . . .
O89 O 0.6381(8) 0.5332(8) 0.2275(5) 0.031(3) Uiso 1 1 d . . .
O86 O 0.6412(9) 0.6512(8) 0.2504(5) 0.034(3) Uiso 1 1 d . . .
O88 O 0.5012(7) 0.6503(7) 0.2404(4) 0.022(3) Uiso 1 1 d . . .
O98 O 0.4052(8) 0.6596(7) 0.1797(4) 0.024(3) Uiso 1 1 d . . .
O87 O 0.4884(7) 0.5243(7) 0.2191(4) 0.023(3) Uiso 1 1 d . . .
O85 O 0.6164(9) 0.4182(8) 0.2117(5) 0.035(3) Uiso 1 1 d . . .
O114 O 0.5753(9) 0.7687(8) 0.0706(5) 0.034(3) Uiso 1 1 d . . .
O124 O 0.5202(9) 0.6615(8) -0.0613(5) 0.036(3) Uiso 1 1 d . . .
O120 O 0.4243(8) 0.7250(8) -0.0030(5) 0.030(3) Uiso 1 1 d . . .
O119 O 0.4359(8) 0.8406(8) 0.0150(5) 0.030(3) Uiso 1 1 d . . .
O94 O 0.7396(9) 0.3788(9) 0.1623(5) 0.038(4) Uiso 1 1 d . . .
O97 O 0.3715(8) 0.5625(8) 0.1543(5) 0.029(3) Uiso 1 1 d . . .
O110 O 0.6763(9) 0.7663(9) 0.1334(6) 0.040(4) Uiso 1 1 d . . .
O108 O 0.4273(8) 0.6536(8) 0.0929(5) 0.029(3) Uiso 1 1 d . . .
O103 O 0.5442(8) 0.6279(7) 0.1521(5) 0.028(3) Uiso 1 1 d . . .
O96 O 0.5298(7) 0.5102(7) 0.1361(4) 0.022(3) Uiso 1 1 d . . .
O29 O 0.3725(9) 0.3925(8) 0.2878(5) 0.037(4) Uiso 1 1 d . . .
O77 O 0.6815(9) 0.4064(9) 0.2930(6) 0.040(4) Uiso 1 1 d . . .
O31 O 0.3966(9) 0.4730(8) 0.4660(5) 0.037(4) Uiso 1 1 d . . .
O135 O 0.3610(10) 0.7495(9) -0.0873(6) 0.044(4) Uiso 1 1 d . . .
O102 O 0.6763(8) 0.5178(8) 0.1452(5) 0.030(3) Uiso 1 1 d . . .
O134 O 0.3928(9) 0.8539(8) -0.0704(5) 0.033(3) Uiso 1 1 d . . .
O56 O 0.2260(9) 0.8895(8) 0.2156(5) 0.035(3) Uiso 1 1 d . . .
O54 O 0.0630(9) 0.8863(9) 0.1502(6) 0.041(4) Uiso 1 1 d . . .
O140 O 0.4924(10) 0.9142(9) -0.1069(6) 0.042(4) Uiso 1 1 d . . .
O65 O 0.0789(10) 0.7510(9) 0.2000(6) 0.045(4) Uiso 1 1 d . . .
O123 O 0.6799(9) 0.7701(8) -0.0243(5) 0.038(4) Uiso 1 1 d . . .
O100 O 0.5504(8) 0.7425(7) 0.1763(5) 0.026(3) Uiso 1 1 d . . .
O132 O 0.5442(9) 0.8970(8) -0.0244(5) 0.035(3) Uiso 1 1 d . . .
O73 O 0.3126(7) 0.7147(7) 0.2541(4) 0.019(3) Uani 1 1 d . . .
O82 O 0.5654(9) 0.6161(8) 0.3313(5) 0.035(3) Uiso 1 1 d . . .
O118 O 0.6738(9) 0.8396(9) 0.0351(6) 0.040(4) Uiso 1 1 d . . .
O27 O 0.2879(9) 0.3831(9) 0.3605(5) 0.039(4) Uiso 1 1 d . . .
O19 O 0.5898(10) 0.2630(9) 0.4318(6) 0.045(4) Uiso 1 1 d . . .
O121 O 0.6670(9) 0.6601(8) -0.0427(5) 0.036(3) Uiso 1 1 d . . .
O60 O 0.0594(10) 0.8031(10) 0.3248(6) 0.048(4) Uiso 1 1 d . . .
O66 O 0.2118(9) 0.7965(8) 0.1779(5) 0.034(3) Uiso 1 1 d . . .
O107 O 0.6492(9) 0.4654(9) 0.0812(6) 0.040(4) Uiso 1 1 d . . .
O106 O 0.7950(10) 0.4645(9) 0.0956(6) 0.046(4) Uiso 1 1 d . . .
O133 O 0.3818(10) 0.9746(9) -0.0518(6) 0.046(4) Uiso 1 1 d . . .
O122 O 0.5377(9) 0.7714(8) -0.0356(5) 0.034(3) Uiso 1 1 d . . .
O34 O 0.1996(9) 0.4507(9) 0.2806(6) 0.040(4) Uiso 1 1 d . . .
O115 O 0.6442(9) 0.5376(8) -0.0148(5) 0.037(4) Uiso 1 1 d . . .
O104 O 0.6859(9) 0.6273(9) 0.1644(6) 0.040(4) Uiso 1 1 d . . .
O90 O 0.7649(10) 0.6633(9) 0.2100(6) 0.043(4) Uiso 1 1 d . . .
O79 O 0.6898(9) 0.5129(8) 0.3106(5) 0.038(4) Uiso 1 1 d . . .
O92 O 0.8252(10) 0.5091(9) 0.1642(6) 0.046(4) Uiso 1 1 d . . .
O78 O 0.5462(8) 0.5188(7) 0.2952(5) 0.025(3) Uiso 1 1 d . . .
O20 O 0.4870(9) 0.3284(9) 0.4889(6) 0.041(4) Uiso 1 1 d . . .
O47 O 0.0380(11) 0.9332(10) 0.2768(6) 0.053(5) Uiso 1 1 d . . .
O64 O 0.0279(11) 0.6891(10) 0.3330(6) 0.052(5) Uiso 1 1 d . . .
O84 O 0.7810(10) 0.4163(9) 0.2263(6) 0.042(4) Uiso 1 1 d . . .
O141 O 0.4774(9) 0.7899(8) -0.1266(5) 0.036(3) Uiso 1 1 d . . .
O142 O 0.6236(9) 0.7901(9) -0.1090(6) 0.039(4) Uiso 1 1 d . . .
O95 O 0.6056(9) 0.3647(9) 0.1438(6) 0.041(4) Uiso 1 1 d . . .
O137 O 0.7660(11) 0.6815(10) -0.1201(6) 0.051(4) Uiso 1 1 d . . .
O139 O 0.6290(9) 0.9131(9) -0.0952(6) 0.041(4) Uiso 1 1 d . . .
O136 O 0.6023(10) 0.6823(10) -0.1340(6) 0.049(4) Uiso 1 1 d . . .
O128 O 0.8207(11) 0.6597(10) -0.0341(6) 0.053(5) Uiso 1 1 d . . .
O145 O 0.5332(10) 0.8828(9) -0.1834(6) 0.047(4) Uiso 1 1 d . . .
O147 O 0.5407(11) 1.0065(11) -0.1772(7) 0.057(5) Uiso 1 1 d . . .
O125 O 0.5926(11) 0.5497(10) -0.0992(6) 0.052(4) Uiso 1 1 d . . .
O105 O 0.8105(10) 0.6503(9) 0.1283(6) 0.047(4) Uiso 1 1 d . . .
O101 O 0.6437(10) 0.7857(9) 0.2171(6) 0.044(4) Uiso 1 1 d . . .
O93 O 0.8940(12) 0.3655(11) 0.1706(7) 0.063(5) Uiso 1 1 d . . .
O80 O 0.8296(11) 0.3939(10) 0.3169(6) 0.053(5) Uiso 1 1 d . . .
O111 O 0.6380(13) 0.6612(11) 0.0576(7) 0.062(5) Uani 1 1 d . . .
O91 O 0.9099(12) 0.5605(11) 0.2032(7) 0.063(5) Uiso 1 1 d . . .
O113 O 0.783(2) 0.6023(13) 0.0610(7) 0.109(12) Uani 1 1 d . . .
O26 O 0.2060(10) 0.4336(9) 0.4244(6) 0.047(4) Uiso 1 1 d . . .
O61 O 0.1087(9) 0.8310(8) 0.2394(5) 0.035(3) Uiso 1 1 d . . .
O116 O 0.7912(11) 0.5379(10) -0.0032(6) 0.050(4) Uiso 1 1 d . . .
O52 O -0.0305(12) 0.8038(11) 0.2509(7) 0.065(5) Uiso 1 1 d . . .
O44 O 0.0813(11) 0.9765(10) 0.1850(7) 0.056(5) Uiso 1 1 d . . .
O63 O 0.1076(11) 0.6952(10) 0.4055(7) 0.055(5) Uiso 1 1 d . . .
O55 O 0.1818(10) 0.9363(9) 0.1197(6) 0.047(4) Uiso 1 1 d . . .
O148 O 0.5124(11) 0.7842(10) -0.2158(6) 0.053(5) Uiso 1 1 d . . .
O67 O 0.3313(10) 0.8075(9) 0.2898(6) 0.042(4) Uiso 1 1 d . . .
O143 O 0.6571(11) 0.7753(10) -0.1895(7) 0.055(5) Uiso 1 1 d . . .
O83 O 0.7916(10) 0.5254(9) 0.2447(6) 0.045(4) Uiso 1 1 d . . .
O13 O 0.2893(11) 0.2998(10) 0.4494(7) 0.054(5) Uiso 1 1 d . . .
O45 O 0.1588(13) 0.9817(12) 0.2580(8) 0.072(6) Uiso 1 1 d . . .
O131 O 0.6332(11) 0.9753(11) -0.0317(7) 0.057(5) Uiso 1 1 d . . .
O58 O 0.2604(11) 0.9009(10) 0.3323(7) 0.054(5) Uiso 1 1 d . . .
O48 O 0.1308(12) 0.8153(11) 0.4012(7) 0.061(5) Uiso 1 1 d . . .
O62 O 0.1848(10) 0.8361(9) 0.3088(6) 0.047(4) Uiso 1 1 d . . .
O17 O 0.4580(11) 0.2509(10) 0.3064(7) 0.055(5) Uiso 1 1 d . . .
O30W O 0.4899(10) 0.5353(9) 0.4111(6) 0.043(4) Uiso 1 1 d . . .
O127 O 0.8829(13) 0.5476(12) -0.0752(8) 0.074(6) Uiso 1 1 d . . .
O22 O 0.2804(12) 0.4401(12) 0.5017(7) 0.066(5) Uiso 1 1 d . . .
O41 O -0.0113(14) 0.8963(13) 0.3727(8) 0.079(7) Uiso 1 1 d . . .
O144 O 0.6701(11) 0.8804(11) -0.1714(7) 0.058(5) Uiso 1 1 d . . .
O129 O 0.9039(12) 0.7455(11) -0.0425(7) 0.064(5) Uiso 1 1 d . . .
O117 O 0.8116(11) 0.7236(10) 0.0285(7) 0.054(5) Uiso 1 1 d . . .
O57 O 0.3178(11) 0.9456(10) 0.2445(6) 0.052(5) Uiso 1 1 d . . .
O53 O -0.0636(12) 0.8507(11) 0.1554(7) 0.065(5) Uiso 1 1 d . . .
O21 O 0.4205(12) 0.3826(11) 0.5587(7) 0.060(5) Uiso 1 1 d . . .
O16 O 0.2939(12) 0.3087(12) 0.3095(7) 0.065(5) Uiso 1 1 d . . .
O51 O -0.1292(14) 0.7692(13) 0.3180(8) 0.079(7) Uiso 1 1 d . . .
O146 O 0.8061(14) 0.7783(13) -0.1913(8) 0.077(6) Uiso 1 1 d . . .
O42 O -0.0948(15) 0.8892(13) 0.2971(9) 0.083(7) Uiso 1 1 d . . .
O43 O -0.0478(13) 0.9335(12) 0.2031(8) 0.070(6) Uiso 1 1 d . . .
O50 O -0.0447(13) 0.7834(12) 0.3779(8) 0.070(6) Uiso 1 1 d . . .
O15 O 0.1363(13) 0.3530(12) 0.2899(8) 0.072(6) Uiso 1 1 d . . .
O49 O 0.0198(14) 0.7799(13) 0.4567(8) 0.080(7) Uiso 1 1 d . . .
O138 O 0.7760(12) 0.7866(11) -0.1012(7) 0.061(5) Uiso 1 1 d . . .
O12 O 0.3650(13) 0.3042(12) 0.5281(8) 0.071(6) Uiso 1 1 d . . .
O46 O 0.1143(14) 0.9427(13) 0.3523(8) 0.077(6) Uiso 1 1 d . . .
O31W O 0.4294(11) 0.6886(10) 0.3698(6) 0.050(4) Uiso 1 1 d . . .
O59 O 0.2273(14) 0.8706(13) 0.4260(8) 0.076(6) Uiso 1 1 d . . .
O130 O 0.7565(11) 0.8530(10) -0.0406(7) 0.056(5) Uiso 1 1 d . . .
O126 O 0.7272(11) 0.5689(10) -0.0871(6) 0.050(4) Uiso 1 1 d . . .
W8 W 0.17393(7) 0.46942(8) 0.48584(4) 0.0600(3) Uani 1 1 d . . .
W9 W 0.08379(7) 0.46058(8) 0.40185(4) 0.0629(4) Uani 1 1 d . . .
W3A W 0.38256(11) 0.19563(9) 0.45817(5) 0.0448(4) Uani 0.671(2) 1 d P C 1
W1A W 0.28005(11) 0.27487(9) 0.53338(5) 0.0458(4) Uani 0.671(2) 1 d P C 1
W2A W 0.18579(11) 0.26520(9) 0.44789(6) 0.0474(5) Uani 0.671(2) 1 d P C 1
W1B W 0.1986(2) 0.27441(19) 0.48853(13) 0.0455(9) Uani 0.329(2) 1 d P C 2
W3B W 0.3976(2) 0.20771(17) 0.50224(11) 0.0475(9) Uani 0.329(2) 1 d P C 2
W2B W 0.3106(2) 0.19880(17) 0.41355(11) 0.0479(9) Uani 0.329(2) 1 d P C 2
O32 O 0.1643(11) 0.5556(10) 0.4439(7) 0.056(5) Uiso 1 1 d . . .
O14 O 0.1209(12) 0.4235(11) 0.3531(7) 0.059(5) Uiso 1 1 d . . .
O33 O 0.0859(12) 0.5473(11) 0.3701(7) 0.062(5) Uiso 1 1 d . . .
O11 O 0.4538(10) 0.2404(10) 0.4589(6) 0.049(4) Uiso 1 1 d . . .
O8 O 0.1207(11) 0.3509(11) 0.4396(7) 0.058(5) Uiso 1 1 d . . .
O10 O 0.3806(12) 0.2318(11) 0.3888(7) 0.061(5) Uiso 1 1 d . . .
O24 O 0.0794(12) 0.4724(11) 0.4619(7) 0.060(5) Uiso 1 1 d . . .
O23 O 0.1333(14) 0.4931(13) 0.5341(8) 0.076(6) Uiso 1 1 d . . .
O3A O 0.4468(17) 0.1093(15) 0.4687(10) 0.052(7) Uiso 0.671(2) 1 d P C 1
O7 O 0.2011(14) 0.3634(13) 0.5168(9) 0.082(7) Uiso 1 1 d . . .
O25 O -0.0117(14) 0.4765(13) 0.3932(8) 0.079(6) Uiso 1 1 d . . .
O9 O 0.2076(15) 0.2888(14) 0.3799(9) 0.085(7) Uiso 1 1 d . . .
O1A O 0.2759(17) 0.2405(15) 0.5940(10) 0.055(7) Uiso 0.671(2) 1 d P C 1
O2A O 0.1251(19) 0.2210(18) 0.4533(11) 0.069(9) Uiso 0.671(2) 1 d P C 1
O2B O 0.315(3) 0.127(3) 0.392(2) 0.057(15) Uiso 0.329(2) 1 d P C 2
O3B O 0.466(4) 0.138(3) 0.546(2) 0.059(15) Uiso 0.329(2) 1 d P C 2
O4A O 0.2115(19) 0.2455(19) 0.5141(13) 0.062(9) Uiso 0.671(2) 1 d P C 1
O5A O 0.2857(16) 0.1854(14) 0.4548(9) 0.046(6) Uiso 0.671(2) 1 d P C 1
O6A O 0.3595(17) 0.1925(15) 0.5227(10) 0.048(6) Uiso 0.671(2) 1 d P C 1
O4B O 0.233(2) 0.219(2) 0.4519(12) 0.011(7) Uiso 0.329(2) 1 d P C 2
O12W O 0.407(9) 0.995(8) 0.402(5) 0.14(5) Uiso 0.25 1 d P . .
O1B O 0.148(4) 0.240(3) 0.524(2) 0.058(15) Uiso 0.329(2) 1 d P C 2
O6B O 0.295(4) 0.210(4) 0.525(2) 0.065(16) Uiso 0.329(2) 1 d P C 2
O40A O 0.020(2) 1.053(2) 0.2804(11) 0.035(7) Uiso 0.506(3) 1 d P A 3
O39A O -0.048(3) 1.055(3) 0.2128(16) 0.067(12) Uiso 0.506(3) 1 d P A 3
O38A O -0.092(3) 1.014(3) 0.2997(16) 0.069(12) Uiso 0.506(3) 1 d P A 3
O36A O -0.189(3) 1.024(3) 0.2297(19) 0.092(15) Uiso 0.506(3) 1 d P A 3
O37A O 0.050(2) 1.115(2) 0.1888(14) 0.062(10) Uiso 0.506(3) 1 d P A 3
O38B O -0.097(3) 1.016(3) 0.2537(15) 0.061(11) Uiso 0.494(3) 1 d P A 4
O40B O -0.033(3) 1.022(3) 0.3182(19) 0.076(15) Uiso 0.494(3) 1 d P A 4
O38W O 1.047(6) 0.226(6) 0.237(4) 0.20(4) Uiso 0.5 1 d P . .
O39B O 0.017(3) 1.068(3) 0.2281(18) 0.081(15) Uiso 0.494(3) 1 d P A 4
O35A O -0.036(3) 1.039(3) 0.3683(19) 0.093(15) Uiso 0.506(3) 1 d P A 3
O2W O -0.176(3) 0.866(2) 0.4141(16) 0.074(12) Uiso 0.5 1 d P . .
Na4 Na 0.5155(5) 0.9055(4) 0.0827(3) 0.0288(17) Uani 1 1 d . . .
Cs1 Cs 0.9663(5) 0.4451(7) 0.3027(3) 0.187(4) Uani 0.5 1 d P . .
Na6 Na 0.4703(6) 0.5494(5) 0.0272(3) 0.043(2) Uani 1 1 d . . .
Na3 Na 0.4845(6) 0.8149(8) 0.2656(4) 0.069(4) Uani 1 1 d . . .
Na7 Na 0.9636(7) 0.4172(8) 0.0492(6) 0.081(4) Uani 1 1 d . . .
Na5 Na 0.3538(8) 1.0998(6) -0.0907(4) 0.065(3) Uani 1 1 d . . .
O21W O 0.2735(9) 0.5095(9) 0.2089(5) 0.039(4) Uiso 1 1 d . . .
O22W O 0.2086(10) 0.6693(9) 0.1651(6) 0.046(4) Uiso 1 1 d . . .
O50W O 0.3735(16) 1.0745(15) -0.1598(10) 0.097(8) Uiso 1 1 d . . .
O47W O 0.226(3) 1.116(2) -0.0959(16) 0.171(16) Uiso 1 1 d . . .
O45W O 1.039(4) 0.315(4) 0.124(3) 0.13(2) Uiso 0.5 1 d P . .
O2IA O 0.987(4) 0.375(3) 0.239(2) 0.11(2) Uiso 0.5 1 d P . .
Na2 Na 0.2746(11) 0.7869(10) 0.0947(5) 0.103(5) Uani 1 1 d . . .
Na1 Na 0.6479(9) 0.4005(11) 0.3913(6) 0.109(6) Uani 1 1 d . . .
O36W O 0.3107(13) 0.9143(12) 0.0617(8) 0.072(6) Uiso 1 1 d . . .
O35W O 0.1906(14) 0.8062(13) 0.0329(8) 0.076(6) Uiso 1 1 d . . .
O20W O 0.2735(15) 0.3897(14) 0.1919(9) 0.090(7) Uiso 1 1 d . . .
O1 O 0.3822(14) 0.9251(13) 0.1449(8) 0.076(6) Uiso 1 1 d . . .
O13W O 0.5959(14) 0.4471(13) 0.4838(8) 0.080(7) Uiso 1 1 d . . .
O9W O 0.2240(15) 0.6288(14) 0.4844(9) 0.087(7) Uiso 1 1 d . . .
O33W O 0.6116(16) 0.7233(15) 0.3559(9) 0.093(8) Uiso 1 1 d . . .
O40W O 0.8535(17) 0.5224(16) 0.3915(10) 0.100(8) Uiso 1 1 d . . .
O10W O 0.3701(16) 0.6974(15) 0.4744(10) 0.097(8) Uiso 1 1 d . . .
O5W O -0.1332(16) 0.6347(15) 0.3881(10) 0.095(8) Uiso 1 1 d . . .
O46W O 0.3318(14) 0.6287(13) -0.0338(8) 0.075(6) Uiso 1 1 d . . .
O44W O 1.0868(17) 0.4069(16) 0.1768(10) 0.102(9) Uiso 1 1 d . . .
O48W O 0.3244(18) 0.8172(16) -0.1914(11) 0.107(9) Uiso 1 1 d . . .
O15W O 0.517(2) 0.134(2) 0.2988(13) 0.142(13) Uiso 1 1 d . . .
O43W O 0.821(2) 0.786(2) 0.2111(12) 0.046(8) Uiso 0.5 1 d P . .
O42W O 0.859(3) 0.731(3) 0.2212(19) 0.089(15) Uiso 0.5 1 d P . .
O49W O 0.343(3) 0.951(2) -0.1662(15) 0.067(11) Uiso 0.5 1 d P . .
O26W O 0.740(2) 0.264(2) 0.3705(14) 0.063(11) Uiso 0.5 1 d P . .
O16W O 0.620(2) 0.229(2) 0.3409(15) 0.064(11) Uiso 0.5 1 d P . .
O51W O 0.437(3) 0.965(3) -0.2647(17) 0.081(13) Uiso 0.5 1 d P . .
O39W O 0.843(3) 0.412(2) 0.4028(15) 0.069(11) Uiso 0.5 1 d P . .
O34W O 0.286(3) 0.687(2) 0.0388(16) 0.074(12) Uiso 0.5 1 d P . .
O23W O 0.713(3) 0.270(3) 0.4397(17) 0.078(13) Uiso 0.5 1 d P . .
O37W O 0.767(3) 0.267(3) 0.2599(19) 0.095(16) Uiso 0.5 1 d P . .
O11W O 0.112(3) 0.774(2) 0.0909(16) 0.072(12) Uiso 0.5 1 d P . .
Cs2A Cs -0.0259(4) 0.6366(6) 0.4651(3) 0.072(3) Uani 0.65(3) 1 d P B 5
O37B O 0.086(4) 1.096(3) 0.300(2) 0.110(19) Uiso 0.494(3) 1 d P A 4
O36B O -0.083(3) 1.085(3) 0.159(2) 0.104(18) Uiso 0.494(3) 1 d P A 4
O35B O -0.172(4) 1.005(3) 0.334(2) 0.11(2) Uiso 0.494(3) 1 d P A 4
O5B O 0.389(3) 0.149(3) 0.4670(19) 0.046(13) Uiso 0.329(2) 1 d P C 2
O32W O 0.464(3) 0.932(3) 0.2705(19) 0.095(16) Uiso 0.5 1 d P . .
O53W O 1.050(4) 0.474(3) -0.101(2) 0.035(14) Uiso 0.25 1 d P . .
O41W O 0.969(3) 0.610(3) 0.2919(17) 0.079(13) Uiso 0.5 1 d P . .
O52W O 0.939(5) 0.894(4) -0.083(3) 0.06(2) Uiso 0.25 1 d P . .
O54W O 0.816(4) 0.938(4) -0.011(2) 0.046(16) Uiso 0.25 1 d P . .
O29W O 0.7028(17) 0.4824(16) 0.4221(10) 0.033(7) Uiso 0.5 1 d P . .
O14W O 0.357(3) 1.049(3) 0.2693(18) 0.084(14) Uiso 0.5 1 d P . .
O4W O -0.238(4) 0.722(4) 0.340(2) 0.12(2) Uiso 0.5 1 d P . .
O28W O 0.7272(16) 0.4159(15) 0.4424(10) 0.029(6) Uiso 0.5 1 d P . .
O27W O 0.719(3) 0.526(2) 0.4046(15) 0.066(11) Uiso 0.5 1 d P . .
O24W O 0.760(3) 0.271(3) 0.4756(19) 0.096(16) Uiso 0.5 1 d P . .
O17W O 0.381(3) 0.155(3) 0.2939(19) 0.029(12) Uiso 0.25 1 d P . .
O1W O -0.099(4) 0.918(3) 0.465(2) 0.039(15) Uiso 0.25 1 d P . .
O8W O 0.340(4) 0.055(4) 0.568(2) 0.046(16) Uiso 0.25 1 d P . .
O3W O -0.322(4) 0.826(4) 0.289(3) 0.056(19) Uiso 0.25 1 d P . .
O6W O 0.047(4) 0.648(4) 0.538(2) 0.043(16) Uiso 0.25 1 d P . .
O7W O -0.013(5) 0.300(5) 0.454(3) 0.06(2) Uiso 0.25 1 d P . .
O18W O 0.315(5) 0.192(4) 0.286(3) 0.06(2) Uiso 0.25 1 d P . .

loop_
_atom_site_aniso_label
_atom_site_aniso_U_11
_atom_site_aniso_U_22
_atom_site_aniso_U_33
_atom_site_aniso_U_23
_atom_site_aniso_U_13
_atom_site_aniso_U_12
W24 0.0305(4) 0.0224(4) 0.0140(3) -0.0086(3) 0.0044(3) -0.0159(3)
W25 0.0320(4) 0.0242(4) 0.0185(4) -0.0117(3) 0.0088(3) -0.0179(3)
W20 0.0352(5) 0.0267(4) 0.0175(4) -0.0092(3) 0.0021(3) -0.0116(4)
W19 0.0339(5) 0.0399(5) 0.0215(4) -0.0160(4) 0.0026(3) -0.0201(4)
W23 0.0438(5) 0.0273(4) 0.0217(4) -0.0131(4) 0.0072(4) -0.0116(4)
W30 0.0526(6) 0.0328(5) 0.0202(4) -0.0112(4) 0.0044(4) -0.0209(4)
W31 0.0567(6) 0.0263(5) 0.0231(4) -0.0098(4) 0.0091(4) -0.0192(4)
W26 0.0420(5) 0.0497(6) 0.0337(5) -0.0220(4) 0.0104(4) -0.0333(5)
W29 0.0643(7) 0.0344(5) 0.0231(4) -0.0172(4) 0.0108(4) -0.0193(5)
W6 0.0556(6) 0.0312(5) 0.0257(4) -0.0047(4) -0.0021(4) -0.0185(5)
W17 0.0466(6) 0.0270(5) 0.0333(5) -0.0059(4) 0.0101(4) -0.0149(4)
W22 0.0330(5) 0.0473(6) 0.0341(5) -0.0164(4) 0.0055(4) -0.0044(4)
W21 0.0326(5) 0.0509(6) 0.0291(5) -0.0142(4) -0.0018(4) -0.0128(4)
W27 0.0321(5) 0.0702(7) 0.0404(5) -0.0225(5) 0.0061(4) -0.0274(5)
W16 0.0667(7) 0.0291(5) 0.0390(5) -0.0159(4) 0.0149(5) -0.0248(5)
W32 0.0699(7) 0.0439(6) 0.0321(5) -0.0148(4) 0.0162(5) -0.0401(6)
W35 0.0797(8) 0.0410(6) 0.0201(4) -0.0140(4) 0.0141(5) -0.0287(6)
W5 0.0731(7) 0.0265(5) 0.0410(6) -0.0087(4) -0.0088(5) -0.0242(5)
W7 0.0621(7) 0.0564(7) 0.0172(4) -0.0040(4) 0.0057(4) -0.0301(6)
W34 0.0790(8) 0.0462(6) 0.0265(5) -0.0122(4) 0.0185(5) -0.0393(6)
W28 0.0531(7) 0.0583(7) 0.0390(6) -0.0245(5) 0.0247(5) -0.0177(6)
Ce6 0.0304(6) 0.0241(6) 0.0143(5) -0.0094(4) 0.0058(4) -0.0170(5)
W33 0.0530(7) 0.0725(8) 0.0464(6) -0.0209(6) 0.0253(5) -0.0402(6)
W18 0.0373(6) 0.0475(6) 0.0488(6) -0.0054(5) 0.0049(5) -0.0129(5)
W15 0.0832(9) 0.0454(6) 0.0401(6) -0.0283(5) 0.0218(6) -0.0231(6)
Ce2 0.0413(7) 0.0308(6) 0.0157(5) -0.0094(5) 0.0072(5) -0.0200(5)
Ce7 0.0404(7) 0.0316(6) 0.0191(5) -0.0123(5) 0.0104(5) -0.0223(6)
W36 0.0796(9) 0.0687(8) 0.0351(6) -0.0195(6) 0.0327(6) -0.0404(7)
Ce3 0.0407(7) 0.0291(6) 0.0227(6) -0.0069(5) 0.0038(5) -0.0234(6)
W13 0.0428(6) 0.0609(8) 0.0612(7) -0.0111(6) 0.0243(6) -0.0159(6)
Ce4 0.0330(6) 0.0289(6) 0.0242(6) -0.0068(5) 0.0072(5) -0.0178(5)
W14 0.0716(8) 0.0602(8) 0.0491(7) -0.0222(6) 0.0378(6) -0.0211(7)
Ce5 0.0433(7) 0.0292(6) 0.0221(6) -0.0125(5) 0.0118(5) -0.0194(6)
W4 0.0810(9) 0.0539(7) 0.0583(7) 0.0030(6) -0.0147(6) -0.0540(7)
Ce1 0.0415(7) 0.0453(8) 0.0296(7) -0.0092(6) 0.0163(6) -0.0237(6)
Ce9 0.0415(7) 0.0393(7) 0.0275(6) -0.0154(6) 0.0106(5) -0.0168(6)
Ce8 0.0461(8) 0.0494(8) 0.0309(7) -0.0145(6) 0.0145(6) -0.0214(7)
Cs4 0.0894(13) 0.0512(10) 0.0321(8) -0.0212(7) 0.0059(8) -0.0378(10)
Si4 0.031(3) 0.022(3) 0.012(2) -0.007(2) 0.014(2) -0.015(2)
Si3 0.0023(19) 0.008(2) 0.017(2) -0.0066(18) -0.0002(16) 0.0022(17)
Si1 0.040(3) 0.029(3) 0.024(3) 0.007(2) 0.000(2) -0.025(3)
Si2 0.033(3) 0.022(3) 0.033(3) -0.012(2) 0.020(3) -0.002(2)
W12A 0.0506(14) 0.0341(12) 0.0559(14) -0.0188(10) 0.0111(11) -0.0018(10)
W11A 0.0347(12) 0.0565(16) 0.0659(16) -0.0198(13) 0.0127(10) 0.0013(11)
W10A 0.0548(16) 0.0572(17) 0.0621(16) -0.0327(14) 0.0213(13) 0.0001(13)
W11B 0.099(2) 0.0365(15) 0.073(2) -0.0085(13) 0.0306(17) -0.0056(15)
W12B 0.138(3) 0.0339(15) 0.075(2) -0.0263(14) 0.036(2) -0.0157(18)
W10B 0.118(3) 0.0520(19) 0.089(2) -0.0199(17) 0.060(2) -0.0053(18)
Cs3 0.0840(19) 0.0549(15) 0.0646(16) -0.0141(12) 0.0157(14) -0.0407(14)
Cs2B 0.121(8) 0.089(6) 0.160(11) -0.079(8) 0.116(9) -0.077(6)
O76 0.037(8) 0.043(9) 0.025(7) -0.013(7) 0.008(6) -0.027(7)
O72 0.042(9) 0.041(9) 0.023(7) -0.013(7) 0.015(6) -0.027(8)
O70 0.044(9) 0.026(8) 0.024(7) -0.007(6) 0.012(6) -0.015(7)
O74 0.034(8) 0.038(8) 0.021(7) -0.016(6) 0.013(6) -0.021(7)
O75 0.049(9) 0.044(9) 0.010(6) -0.016(6) 0.014(6) -0.033(8)
O71 0.035(8) 0.030(8) 0.033(8) -0.011(7) 0.010(7) -0.015(7)
O69 0.038(9) 0.043(9) 0.026(7) -0.014(7) 0.011(6) -0.027(7)
O73 0.021(7) 0.016(6) 0.017(6) -0.002(5) -0.001(5) -0.006(5)
O111 0.079(15) 0.061(13) 0.050(11) -0.018(10) -0.003(10) -0.032(11)
O113 0.27(4) 0.086(17) 0.029(10) -0.014(11) 0.004(15) -0.13(2)
W8 0.0574(7) 0.0791(9) 0.0306(5) 0.0014(5) 0.0204(5) -0.0344(7)
W9 0.0545(7) 0.0734(8) 0.0512(7) 0.0126(6) 0.0062(5) -0.0451(7)
W3A 0.0729(12) 0.0319(9) 0.0314(8) -0.0044(6) 0.0064(7) -0.0285(8)
W1A 0.0697(11) 0.0414(9) 0.0278(7) -0.0044(6) 0.0141(7) -0.0315(8)
W2A 0.0682(12) 0.0429(10) 0.0413(9) -0.0081(7) 0.0132(8) -0.0391(9)
W1B 0.056(2) 0.0421(19) 0.0364(19) -0.0058(15) 0.0155(15) -0.0256(16)
W3B 0.063(2) 0.0310(16) 0.0319(16) 0.0020(13) 0.0133(15) -0.0151(15)
W2B 0.074(2) 0.0291(16) 0.0410(18) -0.0077(13) 0.0205(16) -0.0277(16)
Na4 0.041(5) 0.021(4) 0.028(4) -0.011(3) 0.008(3) -0.015(4)
Cs1 0.122(6) 0.294(13) 0.151(7) -0.050(8) -0.018(5) -0.110(8)
Na6 0.058(6) 0.036(5) 0.032(5) -0.016(4) 0.006(4) -0.013(5)
Na3 0.046(6) 0.143(12) 0.075(8) -0.091(9) 0.034(6) -0.052(7)
Na7 0.044(7) 0.080(9) 0.139(13) -0.075(9) 0.012(7) -0.012(6)
Na5 0.077(8) 0.058(7) 0.065(7) -0.020(6) -0.001(6) -0.032(6)
Na2 0.130(14) 0.131(14) 0.075(10) -0.041(10) 0.018(9) -0.075(12)
Na1 0.073(10) 0.156(17) 0.092(11) -0.047(11) 0.007(8) -0.035(11)
Cs2A 0.061(3) 0.068(4) 0.068(4) -0.002(2) 0.028(2) -0.030(3)

loop_
_atom_type_symbol
_atom_type_description
_atom_type_scat_dispersion_real
_atom_type_scat_dispersion_imag
_atom_type_scat_source
Ce Ce -0.2486 2.6331 'International Tables Vol C Tables 4.2.6.8 and 6.1.1.4'
Cs Cs -0.3680 2.1192 'International Tables Vol C Tables 4.2.6.8 and 6.1.1.4'
Na Na 0.0362 0.0249 'International Tables Vol C Tables 4.2.6.8 and 6.1.1.4'
O O 0.0106 0.0060 'International Tables Vol C Tables 4.2.6.8 and 6.1.1.4'
Si Si 0.0817 0.0704 'International Tables Vol C Tables 4.2.6.8 and 6.1.1.4'
W W -0.8490 6.8722 'International Tables Vol C Tables 4.2.6.8 and 6.1.1.4'

loop_
_geom_angle_atom_site_label_1
_geom_angle_atom_site_label_2
_geom_angle_atom_site_label_3
_geom_angle
_geom_angle_site_symmetry_1
_geom_angle_site_symmetry_3
Ce6 W24 Cs4 87.29(3) . .
O98 W24 Ce6 41.1(4) . .
O98 W24 Cs4 125.6(4) . .
O98 W24 O87 78.7(5) . .
O98 W24 O103 74.0(5) . .
O87 W24 Ce6 39.4(4) . .
O87 W24 Cs4 59.8(3) . .
O87 W24 O103 85.0(5) . .
O97 W24 Ce6 85.2(5) . .
O97 W24 Cs4 54.6(5) . .
O97 W24 O98 96.4(6) . .
O97 W24 O87 91.0(6) . .
O97 W24 O108 100.9(6) . .
O97 W24 O103 170.1(6) . .
O97 W24 O96 102.6(6) . .
O108 W24 Ce6 133.0(5) . .
O108 W24 Cs4 134.1(4) . .
O108 W24 O98 92.0(6) . .
O108 W24 O87 165.6(6) . .
O108 W24 O103 82.0(6) . .
O108 W24 O96 99.5(6) . .
O103 W24 Ce6 85.9(3) . .
O103 W24 Cs4 129.3(3) . .
O96 W24 Ce6 124.8(4) . .
O96 W24 Cs4 58.0(4) . .
O96 W24 O98 155.5(5) . .
O96 W24 O87 85.5(5) . .
O96 W24 O103 86.2(5) . .
O109 W25 Ce6 134.9(4) . .
O109 W25 O88 164.7(6) . .
O109 W25 O98 93.5(6) . .
O109 W25 O103 81.4(6) . .
O109 W25 O100 98.1(6) . .
O99 W25 Ce6 85.9(4) . .
O99 W25 O109 101.4(6) . .
O99 W25 O88 92.5(6) . .
O99 W25 O98 97.7(6) . .
O99 W25 O103 171.4(6) . .
O99 W25 O100 100.8(6) . .
O88 W25 Ce6 39.1(3) . .
O88 W25 O103 83.9(5) . .
O98 W25 Ce6 41.5(4) . .
O98 W25 O88 78.2(5) . .
O98 W25 O103 73.9(5) . .
O103 W25 Ce6 86.4(3) . .
O100 W25 Ce6 124.5(4) . .
O100 W25 O88 85.5(5) . .
O100 W25 O98 155.8(6) . .
O100 W25 O103 86.8(5) . .
Ce6 W20 Cs4 92.12(4) . .
O81 W20 Ce6 91.8(5) . .
O81 W20 Cs4 55.9(4) . .
O81 W20 O89 170.8(6) . .
O81 W20 O87 99.8(6) . .
O81 W20 O85 101.1(7) . .
O81 W20 O77 98.5(7) . .
O81 W20 O78 99.2(6) . .
O89 W20 Ce6 86.9(4) . .
O89 W20 Cs4 133.2(3) . .
O87 W20 Ce6 40.7(4) . .
O87 W20 Cs4 65.4(4) . .
O87 W20 O89 85.0(5) . .
O87 W20 O78 80.8(5) . .
O85 W20 Ce6 128.8(5) . .
O85 W20 Cs4 58.3(5) . .
O85 W20 O89 86.7(6) . .
O85 W20 O87 88.1(6) . .
O85 W20 O77 95.7(7) . .
O85 W20 O78 158.3(6) . .
O77 W20 Ce6 131.4(5) . .
O77 W20 Cs4 132.5(5) . .
O77 W20 O89 75.8(6) . .
O77 W20 O87 160.2(6) . .
O77 W20 O78 88.9(6) . .
O78 W20 Ce6 42.4(4) . .
O78 W20 Cs4 130.6(4) . .
O78 W20 O89 73.8(5) . .
O89 W19 Ce6 86.6(3) . .
O86 W19 Ce6 129.3(5) . .
O86 W19 O89 85.8(6) . .
O86 W19 O88 89.0(6) . .
O86 W19 O79 94.8(7) . .
O86 W19 O78 157.2(6) . .
O88 W19 Ce6 40.3(4) . .
O88 W19 O89 83.9(5) . .
O88 W19 O78 80.2(5) . .
O82 W19 Ce6 90.8(5) . .
O82 W19 O89 169.4(6) . .
O82 W19 O86 103.7(7) . .
O82 W19 O88 100.7(6) . .
O82 W19 O79 98.7(7) . .
O82 W19 O78 98.0(6) . .
O79 W19 Ce6 131.1(5) . .
O79 W19 O89 75.6(6) . .
O79 W19 O88 158.7(6) . .
O79 W19 O78 88.6(6) . .
O78 W19 Ce6 42.6(4) . .
O78 W19 O89 73.2(5) . .
O85 W23 Cs4 59.1(4) . .
O85 W23 O102 83.7(5) . .
O94 W23 Cs4 123.0(5) . .
O94 W23 O85 84.4(6) . .
O94 W23 O96 155.3(6) . .
O94 W23 O102 75.2(6) . .
O96 W23 Cs4 64.5(4) . .
O96 W23 O85 80.9(6) . .
O96 W23 O102 83.6(5) . .
O102 W23 Cs4 133.1(3) . .
O107 W23 Cs4 132.0(5) . .
O107 W23 O85 165.2(7) . .
O107 W23 O94 93.8(7) . .
O107 W23 O96 95.3(6) . .
O107 W23 O102 81.6(6) . .
O95 W23 Cs4 47.7(5) . .
O95 W23 O85 93.2(7) . .
O95 W23 O94 99.5(7) . .
O95 W23 O96 101.0(7) . .
O95 W23 O102 174.1(7) . .
O95 W23 O107 101.6(7) . .
O124 W30 Ce7 87.0(5) . .
O124 W30 O134 156.8(6) . .
O124 W30 O122 84.1(6) . .
O124 W30 O141 85.1(6) . .
O120 W30 Ce7 32.2(4) . .
O120 W30 O124 94.4(6) . .
O120 W30 O134 90.8(6) . .
O120 W30 O122 79.1(6) . .
O120 W30 O141 163.2(6) . .
O135 W30 Ce7 133.0(6) . .
O135 W30 O124 102.6(7) . .
O135 W30 O120 100.8(7) . .
O135 W30 O134 98.5(7) . .
O135 W30 O122 173.2(7) . .
O135 W30 O141 95.6(7) . .
O134 W30 Ce7 85.4(4) . .
O134 W30 O122 74.7(6) . .
O134 W30 O141 83.5(6) . .
O122 W30 Ce7 47.2(4) . .
O141 W30 Ce7 131.2(4) . .
O141 W30 O122 84.2(6) . .
O119 W31 Ce7 32.4(5) . .
O119 W31 O134 90.6(6) . .
O119 W31 O140 162.9(7) . .
O119 W31 O132 95.5(6) . .
O119 W31 O122 79.0(6) . .
O134 W31 Ce7 84.9(4) . .
O134 W31 O140 84.6(6) . .
O134 W31 O122 75.0(6) . .
O140 W31 Ce7 130.6(5) . .
O140 W31 O122 83.9(6) . .
O132 W31 Ce7 88.5(4) . .
O132 W31 O134 157.2(6) . .
O132 W31 O140 83.2(6) . .
O132 W31 O122 84.6(6) . .
O133 W31 Ce7 133.5(6) . .
O133 W31 O119 101.1(7) . .
O133 W31 O134 98.3(7) . .
O133 W31 O140 95.8(7) . .
O133 W31 O132 102.0(7) . .
O133 W31 O122 173.2(7) . .
O122 W31 Ce7 46.8(4) . .
O86 W26 O104 82.0(6) . .
O110 W26 O86 165.5(7) . .
O110 W26 O100 96.3(6) . .
O110 W26 O104 83.5(7) . .
O110 W26 O90 93.9(7) . .
O100 W26 O86 81.4(6) . .
O100 W26 O104 84.4(6) . .
O90 W26 O86 83.3(7) . .
O90 W26 O100 156.0(6) . .
O90 W26 O104 75.3(6) . .
O101 W26 O86 92.9(7) . .
O101 W26 O110 101.6(8) . .
O101 W26 O100 99.8(7) . .
O101 W26 O104 172.9(7) . .
O101 W26 O90 99.3(7) . .
Ce9 W29 Cs4 175.15(4) . 2_665
O124 W29 Ce9 87.2(5) . .
O124 W29 Cs4 93.9(5) . 2_665
O124 W29 O121 83.2(6) . .
O124 W29 O136 84.5(7) . .
O124 W29 O126 155.8(7) . .
O121 W29 Ce9 48.5(4) . .
O121 W29 Cs4 136.3(4) . 2_665
O115 W29 Ce9 31.2(5) . .
O115 W29 Cs4 144.0(5) . 2_665
O115 W29 O124 94.6(7) . .
O115 W29 O121 79.5(6) . .
O115 W29 O136 163.9(7) . .
O115 W29 O126 90.8(7) . .
O136 W29 Ce9 132.9(5) . .
O136 W29 Cs4 52.0(5) . 2_665
O136 W29 O121 84.4(6) . .
O125 W29 Ce9 131.7(6) . .
O125 W29 Cs4 43.4(6) . 2_665
O125 W29 O124 103.3(8) . .
O125 W29 O121 173.4(7) . .
O125 W29 O115 100.6(8) . .
O125 W29 O136 95.3(8) . .
O125 W29 O126 98.9(8) . .
O126 W29 Ce9 85.3(5) . .
O126 W29 Cs4 95.5(5) . 2_665
O126 W29 O121 74.6(7) . .
O126 W29 O136 83.9(7) . .
O28 W6 Ce2 46.0(4) . .
O30 W6 Ce2 32.6(5) . .
O30 W6 O28 78.6(6) . .
O30 W6 O18 94.3(6) . .
O30 W6 O20 88.9(7) . .
O30 W6 O11 160.3(7) . .
O18 W6 Ce2 88.8(5) . .
O18 W6 O28 83.9(6) . .
O18 W6 O20 158.1(7) . .
O18 W6 O11 85.2(7) . .
O19 W6 Ce2 132.9(6) . .
O19 W6 O28 173.7(7) . .
O19 W6 O30 100.4(7) . .
O19 W6 O18 102.4(7) . .
O19 W6 O20 98.3(7) . .
O19 W6 O11 98.9(8) . .
O20 W6 Ce2 82.3(5) . .
O20 W6 O28 75.5(6) . .
O11 W6 Ce2 127.8(5) . .
O11 W6 O28 81.8(7) . .
O11 W6 O20 84.6(7) . .
Ce4 W17 Cs3 149.18(6) . 2_675
O56 W17 Ce4 89.8(5) . .
O56 W17 Cs3 61.2(5) . 2_675
O56 W17 O54 158.3(7) . .
O56 W17 O61 84.8(6) . .
O56 W17 O44 85.1(7) . .
O54 W17 Ce4 80.9(5) . .
O54 W17 Cs3 129.9(5) . 2_675
O54 W17 O61 74.7(6) . .
O66 W17 Ce4 32.2(5) . .
O66 W17 Cs3 131.8(5) . 2_675
O66 W17 O56 93.4(6) . .
O66 W17 O54 89.2(7) . .
O66 W17 O61 78.3(6) . .
O66 W17 O44 161.1(7) . .
O61 W17 Ce4 46.1(4) . .
O61 W17 Cs3 132.3(4) . 2_675
O44 W17 Ce4 128.9(6) . .
O44 W17 Cs3 63.2(6) . 2_675
O44 W17 O54 85.6(7) . .
O44 W17 O61 82.8(7) . .
O55 W17 Ce4 133.5(6) . .
O55 W17 Cs3 51.9(6) . 2_675
O55 W17 O56 101.2(7) . .
O55 W17 O54 99.4(7) . .
O55 W17 O66 101.6(7) . .
O55 W17 O61 174.0(7) . .
O55 W17 O44 97.2(8) . .
O94 W22 O102 75.4(6) . .
O94 W22 O84 82.2(6) . .
O106 W22 O94 92.6(7) . .
O106 W22 O102 81.6(7) . .
O106 W22 O92 96.8(8) . .
O106 W22 O84 164.9(7) . .
O92 W22 O94 155.5(7) . .
O92 W22 O102 83.6(6) . .
O92 W22 O84 82.9(7) . .
O84 W22 O102 83.3(6) . .
O93 W22 O94 100.1(8) . .
O93 W22 O102 174.9(8) . .
O93 W22 O106 101.3(9) . .
O93 W22 O92 100.1(9) . .
O93 W22 O84 93.6(8) . .
O89 W21 Cs1 140.5(4) . .
O77 W21 O89 73.0(6) . .
O77 W21 Cs1 146.0(5) . .
O79 W21 O89 72.9(6) . .
O79 W21 O77 81.0(6) . .
O79 W21 Cs1 101.0(5) . .
O84 W21 O89 84.3(6) . .
O84 W21 O77 88.6(7) . .
O84 W21 O79 156.8(7) . .
O84 W21 O83 93.0(7) . .
O84 W21 Cs1 99.2(5) . .
O80 W21 O89 167.8(7) . .
O80 W21 O77 98.2(8) . .
O80 W21 O79 97.8(8) . .
O80 W21 O84 104.2(8) . .
O80 W21 O83 102.8(8) . .
O80 W21 Cs1 47.8(6) . .
O83 W21 O89 85.2(6) . .
O83 W21 O77 157.9(7) . .
O83 W21 O79 89.1(7) . .
O83 W21 Cs1 55.4(5) . .
O104 W27 Cs1 135.0(4) . .
O90 W27 O104 74.3(6) . .
O90 W27 O83 82.6(7) . .
O90 W27 Cs1 94.9(5) . .
O92 W27 O104 83.8(7) . .
O92 W27 O90 155.0(7) . .
O92 W27 O83 82.9(7) . .
O92 W27 Cs1 92.1(6) . .
O105 W27 O104 80.9(7) . .
O105 W27 O90 90.9(8) . .
O105 W27 O92 97.5(8) . .
O105 W27 O83 163.8(7) . .
O105 W27 Cs1 143.8(6) . .
O91 W27 O104 173.4(8) . .
O91 W27 O90 99.5(9) . .
O91 W27 O92 101.8(9) . .
O91 W27 O105 101.8(9) . .
O91 W27 O83 94.0(9) . .
O91 W27 Cs1 42.0(7) . .
O83 W27 O104 83.1(6) . .
O83 W27 Cs1 52.0(5) . .
Ce5 W16 Cs3 147.84(5) . 2_675
O56 W16 Ce5 89.8(5) . .
O56 W16 Cs3 59.4(5) . 2_675
O56 W16 O45 85.2(8) . .
O56 W16 O58 158.4(7) . .
O56 W16 O62 84.8(6) . .
O67 W16 Ce5 32.5(5) . .
O67 W16 Cs3 132.0(5) . 2_675
O67 W16 O56 93.8(7) . .
O67 W16 O45 159.9(8) . .
O67 W16 O58 88.5(8) . .
O67 W16 O62 77.7(7) . .
O45 W16 Ce5 127.5(7) . .
O45 W16 Cs3 63.8(7) . 2_675
O45 W16 O58 85.4(9) . .
O45 W16 O62 82.2(8) . .
O58 W16 Ce5 80.6(6) . .
O58 W16 Cs3 131.5(6) . 2_675
O58 W16 O62 74.7(7) . .
O62 W16 Ce5 45.3(4) . .
O62 W16 Cs3 131.0(4) . 2_675
O57 W16 Ce5 133.5(6) . .
O57 W16 Cs3 53.9(6) . 2_675
O57 W16 O56 101.2(8) . .
O57 W16 O67 101.2(8) . .
O57 W16 O45 98.7(9) . .
O57 W16 O58 99.4(8) . .
O57 W16 O62 174.0(7) . .
Ce8 W32 Cs3 126.95(5) . .
Ce8 W32 Na5 63.16(19) . 2_675
O123 W32 Ce8 48.9(4) . .
O123 W32 Cs3 95.8(4) . .
O123 W32 Na5 112.0(4) . 2_675
O132 W32 Ce8 88.8(5) . .
O132 W32 Cs3 132.2(5) . .
O132 W32 O123 85.3(6) . .
O132 W32 O139 84.5(7) . .
O132 W32 O130 157.3(7) . .
O132 W32 Na5 90.4(5) . 2_675
O118 W32 Ce8 30.5(5) . .
O118 W32 Cs3 132.7(5) . .
O118 W32 O123 79.3(6) . .
O118 W32 O132 94.6(7) . .
O118 W32 O139 162.9(7) . .
O118 W32 O130 91.8(8) . .
O118 W32 Na5 33.4(5) . 2_675
O139 W32 Ce8 132.5(5) . .
O139 W32 Cs3 48.4(5) . .
O139 W32 O123 83.7(6) . .
O139 W32 Na5 163.2(5) . 2_675
O131 W32 Ce8 133.0(6) . .
O131 W32 Cs3 79.1(6) . .
O131 W32 O123 174.4(8) . .
O131 W32 O132 99.7(8) . .
O131 W32 O118 102.5(8) . .
O131 W32 O139 94.4(8) . .
O131 W32 O130 100.0(9) . .
O131 W32 Na5 70.6(7) . 2_675
O130 W32 Ce8 85.7(6) . .
O130 W32 Cs3 42.8(6) . .
O130 W32 O123 74.6(7) . .
O130 W32 O139 83.1(7) . .
O130 W32 Na5 106.5(6) . 2_675
Na5 W32 Cs3 131.6(2) 2_675 .
O141 W35 Cs4 97.1(5) . 2_665
O141 W35 O142 84.0(6) . .
O141 W35 O145 89.3(7) . .
O141 W35 O143 158.5(7) . .
O142 W35 Cs4 139.3(4) . 2_665
O136 W35 Cs4 54.2(5) . 2_665
O136 W35 O141 89.6(7) . .
O136 W35 O142 85.2(7) . .
O136 W35 O145 159.3(7) . .
O136 W35 O143 89.5(8) . .
O145 W35 Cs4 146.3(5) . 2_665
O145 W35 O142 74.1(6) . .
O148 W35 Cs4 47.9(6) . 2_665
O148 W35 O141 101.8(8) . .
O148 W35 O142 170.6(7) . .
O148 W35 O136 102.1(8) . .
O148 W35 O145 98.4(8) . .
O148 W35 O143 99.4(8) . .
O143 W35 Cs4 99.8(6) . 2_665
O143 W35 O142 74.4(7) . .
O143 W35 O145 84.0(8) . .
Ce3 W5 Cs4 77.37(4) . .
O18 W5 Ce3 89.7(5) . .
O18 W5 Cs4 104.1(5) . .
O18 W5 O27 85.1(6) . .
O18 W5 O16 156.3(8) . .
O18 W5 O10 84.5(7) . .
O29 W5 Ce3 32.4(5) . .
O29 W5 Cs4 45.2(5) . .
O29 W5 O18 93.9(7) . .
O29 W5 O27 78.3(6) . .
O29 W5 O16 90.3(8) . .
O29 W5 O10 160.6(8) . .
O27 W5 Ce3 45.9(4) . .
O27 W5 Cs4 122.8(4) . .
O17 W5 Ce3 132.5(6) . .
O17 W5 Cs4 55.1(6) . .
O17 W5 O18 101.0(8) . .
O17 W5 O29 100.2(8) . .
O17 W5 O27 173.9(7) . .
O17 W5 O16 101.2(9) . .
O17 W5 O10 99.0(9) . .
O16 W5 Ce3 81.4(6) . .
O16 W5 Cs4 95.4(6) . .
O16 W5 O27 72.9(7) . .
O16 W5 O10 83.9(9) . .
O10 W5 Ce3 128.2(6) . .
O10 W5 Cs4 153.6(6) . .
O10 W5 O27 82.3(7) . .
O28 W7 Ce2 46.2(4) . .
O31 W7 Ce2 31.1(5) . .
O31 W7 O28 77.3(6) . .
O31 W7 O20 93.6(7) . .
O31 W7 O22 88.2(8) . .
O31 W7 O12 161.2(8) . .
O20 W7 Ce2 83.2(5) . .
O20 W7 O28 74.9(6) . .
O20 W7 O12 87.5(8) . .
O22 W7 Ce2 86.6(6) . .
O22 W7 O28 83.0(7) . .
O22 W7 O20 156.8(8) . .
O22 W7 O12 83.6(9) . .
O21 W7 Ce2 132.9(7) . .
O21 W7 O28 174.2(8) . .
O21 W7 O31 102.3(8) . .
O21 W7 O20 99.4(8) . .
O21 W7 O22 102.9(9) . .
O21 W7 O12 96.0(9) . .
O12 W7 Ce2 131.0(7) . .
O12 W7 O28 84.9(8) . .
O140 W34 Cs3 139.1(5) . .
O140 W34 O142 83.8(6) . .
O140 W34 O139 89.7(7) . .
O140 W34 O145 88.9(7) . .
O140 W34 O144 157.8(8) . .
O142 W34 Cs3 97.5(4) . .
O139 W34 Cs3 50.1(5) . .
O139 W34 O142 84.7(6) . .
O139 W34 O145 158.5(7) . .
O139 W34 O144 88.6(8) . .
O145 W34 Cs3 130.9(5) . .
O145 W34 O142 73.8(6) . .
O145 W34 O144 84.6(8) . .
O147 W34 Cs3 81.5(6) . .
O147 W34 O140 102.5(8) . .
O147 W34 O142 171.5(8) . .
O147 W34 O139 100.9(8) . .
O147 W34 O145 100.3(8) . .
O147 W34 O144 99.5(9) . .
O144 W34 Cs3 47.4(6) . .
O144 W34 O142 74.0(7) . .
O121 W28 Ce9 48.1(4) . .
O137 W28 Ce9 133.1(5) . .
O137 W28 O121 85.0(6) . .
O128 W28 Ce9 86.9(5) . .
O128 W28 O121 84.4(7) . .
O128 W28 O137 85.9(8) . .
O116 W28 Ce9 31.3(6) . .
O116 W28 O121 79.3(7) . .
O116 W28 O137 164.3(8) . .
O116 W28 O128 92.7(8) . .
O116 W28 O126 90.7(8) . .
O127 W28 Ce9 131.3(8) . .
O127 W28 O121 173.4(8) . .
O127 W28 O137 95.4(9) . .
O127 W28 O128 102.2(9) . .
O127 W28 O116 100.1(10) . .
O127 W28 O126 98.8(9) . .
O126 W28 Ce9 84.7(5) . .
O126 W28 O121 74.7(7) . .
O126 W28 O137 84.9(7) . .
O126 W28 O128 157.7(8) . .
W25 Ce6 W24 56.04(2) . .
W20 Ce6 W24 65.99(3) . .
W20 Ce6 W25 93.36(3) . .
W19 Ce6 W24 93.41(3) . .
W19 Ce6 W25 66.06(3) . .
W19 Ce6 W20 59.38(3) . .
O76 Ce6 W24 85.6(4) . .
O76 Ce6 W25 113.7(4) . .
O76 Ce6 W20 119.6(4) . .
O76 Ce6 W19 178.9(4) . .
O76 Ce6 O74 93.9(5) . .
O76 Ce6 O75 70.8(5) . .
O76 Ce6 O88 147.1(5) . .
O76 Ce6 O98 85.9(5) . .
O76 Ce6 O87 99.2(5) . .
O76 Ce6 O73 71.1(5) . .
O76 Ce6 O78 145.0(5) . .
O74 Ce6 W24 177.4(4) . .
O74 Ce6 W25 122.1(4) . .
O74 Ce6 W20 116.4(4) . .
O74 Ce6 W19 87.1(4) . .
O74 Ce6 O75 70.8(5) . .
O74 Ce6 O88 101.8(5) . .
O74 Ce6 O98 145.6(5) . .
O74 Ce6 O87 148.5(5) . .
O74 Ce6 O73 70.6(5) . .
O74 Ce6 O78 87.5(5) . .
O75 Ce6 W24 111.4(3) . .
O75 Ce6 W25 164.7(3) . .
O75 Ce6 W20 72.3(3) . .
O75 Ce6 W19 109.1(3) . .
O75 Ce6 O98 139.5(4) . .
O75 Ce6 O73 122.5(4) . .
O75 Ce6 O78 76.8(5) . .
O88 Ce6 W24 77.5(3) . .
O88 Ce6 W25 34.0(3) . .
O88 Ce6 W20 78.8(3) . .
O88 Ce6 W19 32.9(3) . .
O88 Ce6 O75 141.8(5) . .
O88 Ce6 O98 64.9(4) . .
O88 Ce6 O87 82.3(4) . .
O88 Ce6 O73 86.9(4) . .
O88 Ce6 O78 65.3(4) . .
O98 Ce6 W24 31.9(3) . .
O98 Ce6 W25 32.8(3) . .
O98 Ce6 W20 93.0(3) . .
O98 Ce6 W19 93.6(3) . .
O87 Ce6 W24 34.0(3) . .
O87 Ce6 W25 78.2(3) . .
O87 Ce6 W20 33.1(3) . .
O87 Ce6 W19 79.7(3) . .
O87 Ce6 O75 86.6(4) . .
O87 Ce6 O98 64.5(4) . .
O87 Ce6 O73 140.9(4) . .
O87 Ce6 O78 65.6(4) . .
O73 Ce6 W24 106.9(3) . .
O73 Ce6 W25 72.2(3) . .
O73 Ce6 W20 165.1(3) . .
O73 Ce6 W19 109.7(3) . .
O73 Ce6 O98 76.9(4) . .
O78 Ce6 W24 94.4(3) . .
O78 Ce6 W25 94.5(3) . .
O78 Ce6 W20 34.2(3) . .
O78 Ce6 W19 34.4(3) . .
O78 Ce6 O98 111.9(4) . .
O78 Ce6 O73 140.5(4) . .
Ce8 W33 Cs3 130.61(6) . .
O123 W33 Ce8 48.4(4) . .
O123 W33 Cs3 100.3(4) . .
O128 W33 Ce8 87.5(6) . .
O128 W33 Cs3 132.0(6) . .
O128 W33 O123 84.0(7) . .
O128 W33 O138 85.8(8) . .
O128 W33 O130 157.5(8) . .
O129 W33 Ce8 132.2(7) . .
O129 W33 Cs3 75.6(7) . .
O129 W33 O123 174.7(8) . .
O129 W33 O128 101.2(9) . .
O129 W33 O117 100.5(9) . .
O129 W33 O138 95.8(9) . .
O129 W33 O130 99.7(9) . .
O117 W33 Ce8 31.7(6) . .
O117 W33 Cs3 135.3(6) . .
O117 W33 O123 80.0(7) . .
O117 W33 O128 92.7(8) . .
O117 W33 O138 163.6(8) . .
O117 W33 O130 91.6(8) . .
O138 W33 Ce8 132.0(6) . .
O138 W33 Cs3 48.1(6) . .
O138 W33 O123 83.6(7) . .
O130 W33 Ce8 84.6(6) . .
O130 W33 Cs3 47.2(6) . .
O130 W33 O123 75.0(7) . .
O130 W33 O138 84.0(8) . .
O54 W18 Ce4 82.2(5) . .
O54 W18 O61 74.8(6) . .
O54 W18 O43 85.9(8) . .
O65 W18 Ce4 30.5(5) . .
O65 W18 O54 92.5(7) . .
O65 W18 O61 77.1(6) . .
O65 W18 O52 89.9(8) . .
O65 W18 O43 159.3(8) . .
O61 W18 Ce4 46.6(4) . .
O52 W18 Ce4 88.7(7) . .
O52 W18 O54 157.5(8) . .
O52 W18 O61 84.1(7) . .
O52 W18 O43 84.1(9) . .
O53 W18 Ce4 132.3(7) . .
O53 W18 O54 99.5(9) . .
O53 W18 O65 102.4(9) . .
O53 W18 O61 174.2(8) . .
O53 W18 O52 101.8(10) . .
O53 W18 O43 98.3(10) . .
O43 W18 Ce4 129.2(6) . .
O43 W18 O61 82.6(7) . .
O68 W15 Ce5 31.6(5) . .
O68 W15 O58 91.6(8) . .
O68 W15 O48 90.3(8) . .
O68 W15 O62 77.4(6) . .
O68 W15 O46 160.3(9) . .
O58 W15 Ce5 81.9(6) . .
O58 W15 O62 74.4(7) . .
O48 W15 Ce5 88.0(6) . .
O48 W15 O58 157.4(8) . .
O48 W15 O62 84.0(7) . .
O62 W15 Ce5 45.8(4) . .
O46 W15 Ce5 129.0(7) . .
O46 W15 O58 86.7(9) . .
O46 W15 O48 84.0(9) . .
O46 W15 O62 83.2(8) . .
O59 W15 Ce5 131.4(8) . .
O59 W15 O68 100.1(9) . .
O59 W15 O58 100.8(10) . .
O59 W15 O48 101.0(10) . .
O59 W15 O62 174.4(9) . .
O59 W15 O46 99.5(11) . .
W6 Ce2 Ce6 110.91(4) . .
W6 Ce2 Ce3 90.14(3) . .
W7 Ce2 W6 55.40(3) . .
W7 Ce2 Ce6 166.14(5) . .
W7 Ce2 Ce3 118.14(4) . .
Ce6 Ce2 Ce3 59.97(3) . .
O70 Ce2 W6 152.4(3) . .
O70 Ce2 W7 97.9(3) . .
O70 Ce2 Ce6 95.9(3) . .
O70 Ce2 Ce3 98.1(4) . .
O70 Ce2 O28 116.1(5) . .
O70 Ce2 O30W 92.5(5) . .
O74 Ce2 W6 137.1(4) . .
O74 Ce2 W7 158.0(3) . .
O74 Ce2 Ce6 31.5(3) . .
O74 Ce2 Ce3 82.7(3) . .
O74 Ce2 O70 70.4(5) . .
O74 Ce2 O75 70.2(5) . .
O74 Ce2 O28 160.2(5) . .
O74 Ce2 O30 114.2(5) . .
O74 Ce2 O69 90.6(5) . .
O74 Ce2 O31 132.5(5) . .
O74 Ce2 O30W 71.3(5) . .
O75 Ce2 W6 78.1(4) . .
O75 Ce2 W7 130.3(3) . .
O75 Ce2 Ce6 38.7(3) . .
O75 Ce2 Ce3 38.4(3) . .
O75 Ce2 O70 123.6(5) . .
O75 Ce2 O28 91.8(5) . .
O75 Ce2 O30W 110.9(5) . .
O28 Ce2 W6 40.1(3) . .
O28 Ce2 W7 41.8(3) . .
O28 Ce2 Ce6 130.3(3) . .
O28 Ce2 Ce3 77.9(3) . .
O30 Ce2 W6 25.7(4) . .
O30 Ce2 W7 71.6(4) . .
O30 Ce2 Ce6 94.8(4) . .
O30 Ce2 Ce3 99.4(4) . .
O30 Ce2 O70 162.3(5) . .
O30 Ce2 O75 72.8(5) . .
O30 Ce2 O28 65.8(5) . .
O30 Ce2 O30W 74.0(5) . .
O69 Ce2 W6 105.6(4) . .
O69 Ce2 W7 103.4(4) . .
O69 Ce2 Ce6 81.5(3) . .
O69 Ce2 Ce3 32.5(4) . .
O69 Ce2 O70 71.1(5) . .
O69 Ce2 O75 70.6(5) . .
O69 Ce2 O28 75.0(5) . .
O69 Ce2 O30 124.5(5) . .
O69 Ce2 O30W 159.2(5) . .
O31 Ce2 W6 74.2(4) . .
O31 Ce2 W7 25.4(4) . .
O31 Ce2 Ce6 158.9(4) . .
O31 Ce2 Ce3 141.1(4) . .
O31 Ce2 O70 83.2(5) . .
O31 Ce2 O75 152.2(5) . .
O31 Ce2 O28 67.2(5) . .
O31 Ce2 O30 81.8(5) . .
O31 Ce2 O69 117.6(5) . .
O31 Ce2 O30W 71.3(5) . .
O30W Ce2 W6 94.9(4) . .
O30W Ce2 W7 91.2(4) . .
O30W Ce2 Ce6 87.7(4) . .
O30W Ce2 Ce3 146.7(4) . .
O30W Ce2 O28 124.9(5) . .
W30 Ce7 W31 54.80(3) . .
W30 Ce7 Ce9 89.61(3) . .
W31 Ce7 Ce9 117.93(4) . .
O112 Ce7 W30 75.8(4) . .
O112 Ce7 W31 124.4(4) . .
O112 Ce7 Ce9 30.8(4) . .
O112 Ce7 O109 136.0(5) . .
O112 Ce7 O120 75.5(5) . .
O112 Ce7 O119 145.1(5) . .
O112 Ce7 O108 74.3(5) . .
O112 Ce7 O103 82.3(5) . .
O112 Ce7 O122 86.5(5) . .
O112 Ce7 O111 61.4(6) . .
O109 Ce7 W30 130.6(3) . .
O109 Ce7 W31 97.9(3) . .
O109 Ce7 Ce9 138.1(3) . .
O109 Ce7 O108 68.6(5) . .
O109 Ce7 O103 58.8(4) . .
O109 Ce7 O122 137.2(5) . .
O114 Ce7 W30 125.1(4) . .
O114 Ce7 W31 76.3(4) . .
O114 Ce7 Ce9 93.1(4) . .
O114 Ce7 O112 123.7(6) . .
O114 Ce7 O109 74.0(5) . .
O114 Ce7 O120 145.9(5) . .
O114 Ce7 O119 75.6(5) . .
O114 Ce7 O108 136.3(5) . .
O114 Ce7 O103 82.4(5) . .
O114 Ce7 O122 86.6(5) . .
O114 Ce7 O111 62.4(6) . .
O120 Ce7 W30 25.1(4) . .
O120 Ce7 W31 69.8(4) . .
O120 Ce7 Ce9 99.6(4) . .
O120 Ce7 O109 113.4(5) . .
O120 Ce7 O119 75.0(5) . .
O120 Ce7 O108 72.6(5) . .
O120 Ce7 O103 130.8(4) . .
O120 Ce7 O122 65.2(5) . .
O119 Ce7 W30 69.6(3) . .
O119 Ce7 W31 24.7(3) . .
O119 Ce7 Ce9 142.2(4) . .
O119 Ce7 O109 73.9(5) . .
O119 Ce7 O108 113.5(5) . .
O119 Ce7 O103 131.7(4) . .
O119 Ce7 O122 64.3(5) . .
O108 Ce7 W30 96.8(3) . .
O108 Ce7 W31 130.0(3) . .
O108 Ce7 Ce9 99.7(3) . .
O108 Ce7 O103 59.2(4) . .
O108 Ce7 O122 136.8(5) . .
O103 Ce7 W30 151.5(3) . .
O103 Ce7 W31 152.3(3) . .
O103 Ce7 Ce9 80.4(3) . .
O122 Ce7 W30 40.3(3) . .
O122 Ce7 W31 39.8(3) . .
O122 Ce7 Ce9 79.3(3) . .
O122 Ce7 O103 156.3(4) . .
O111 Ce7 W30 106.9(5) . .
O111 Ce7 W31 107.2(5) . .
O111 Ce7 Ce9 30.8(5) . .
O111 Ce7 O109 121.2(6) . .
O111 Ce7 O120 124.9(6) . .
O111 Ce7 O119 125.1(6) . .
O111 Ce7 O108 121.2(6) . .
O111 Ce7 O103 77.4(6) . .
O111 Ce7 O122 78.9(6) . .
O142 W36 Cs3 101.3(4) . .
O137 W36 Cs3 136.5(6) . .
O137 W36 O142 84.5(7) . .
O137 W36 O143 89.2(8) . .
O137 W36 O144 158.8(8) . .
O137 W36 O138 88.9(8) . .
O143 W36 Cs3 134.0(6) . .
O143 W36 O142 73.3(7) . .
O144 W36 Cs3 51.1(6) . .
O144 W36 O142 74.3(7) . .
O144 W36 O143 84.7(8) . .
O146 W36 Cs3 80.2(8) . .
O146 W36 O142 171.0(9) . .
O146 W36 O137 100.6(10) . .
O146 W36 O143 99.2(10) . .
O146 W36 O144 100.5(10) . .
O146 W36 O138 103.4(10) . .
O138 W36 Cs3 49.7(6) . .
O138 W36 O142 84.0(7) . .
O138 W36 O143 157.3(8) . .
O138 W36 O144 89.0(9) . .
W5 Ce3 Ce6 110.07(4) . .
W5 Ce3 Ce2 89.32(4) . .
Ce6 Ce3 Ce2 59.94(3) . .
W4 Ce3 W5 55.52(3) . .
W4 Ce3 Ce6 165.34(5) . .
W4 Ce3 Ce2 118.22(4) . .
O76 Ce3 W5 136.1(4) . .
O76 Ce3 Ce6 31.3(4) . .
O76 Ce3 Ce2 82.6(4) . .
O76 Ce3 W4 158.3(4) . .
O76 Ce3 O75 69.9(5) . .
O76 Ce3 O71 70.8(5) . .
O76 Ce3 O29 113.7(5) . .
O76 Ce3 O27 160.4(5) . .
O76 Ce3 O21W 72.3(5) . .
O75 Ce3 W5 77.1(3) . .
O75 Ce3 Ce6 38.7(3) . .
O75 Ce3 Ce2 38.6(3) . .
O75 Ce3 W4 129.8(3) . .
O75 Ce3 O71 124.4(5) . .
O75 Ce3 O27 92.2(5) . .
O75 Ce3 O21W 110.0(5) . .
O71 Ce3 W5 153.0(3) . .
O71 Ce3 Ce6 96.2(3) . .
O71 Ce3 Ce2 99.1(3) . .
O71 Ce3 W4 98.4(3) . .
O71 Ce3 O27 116.5(5) . .
O71 Ce3 O21W 93.2(5) . .
O69 Ce3 W5 105.1(4) . .
O69 Ce3 Ce6 81.5(3) . .
O69 Ce3 Ce2 32.6(4) . .
O69 Ce3 W4 103.9(3) . .
O69 Ce3 O76 90.8(5) . .
O69 Ce3 O75 70.8(5) . .
O69 Ce3 O71 72.1(5) . .
O69 Ce3 O29 122.3(6) . .
O69 Ce3 O27 75.4(5) . .
O69 Ce3 O21W 160.8(5) . .
O29 Ce3 W5 24.8(4) . .
O29 Ce3 Ce6 93.8(4) . .
O29 Ce3 Ce2 97.1(4) . .
O29 Ce3 W4 71.8(4) . .
O29 Ce3 O75 70.8(5) . .
O29 Ce3 O71 163.6(5) . .
O29 Ce3 O27 64.9(5) . .
O29 Ce3 O21W 74.1(5) . .
O27 Ce3 W5 40.2(4) . .
O27 Ce3 Ce6 130.6(3) . .
O27 Ce3 Ce2 78.3(3) . .
O27 Ce3 W4 41.3(3) . .
O34 Ce3 W5 73.7(4) . .
O34 Ce3 Ce6 158.5(4) . .
O34 Ce3 Ce2 141.4(4) . .
O34 Ce3 W4 25.1(4) . .
O34 Ce3 O76 133.3(5) . .
O34 Ce3 O75 150.7(5) . .
O34 Ce3 O71 84.1(5) . .
O34 Ce3 O69 118.7(5) . .
O34 Ce3 O29 81.9(6) . .
O34 Ce3 O27 66.3(5) . .
O34 Ce3 O21W 70.5(5) . .
O21W Ce3 W5 93.6(4) . .
O21W Ce3 Ce6 88.0(4) . .
O21W Ce3 Ce2 146.5(4) . .
O21W Ce3 W4 90.2(4) . .
O21W Ce3 O27 123.2(5) . .
O60 W13 Cs2B 99.7(6) . .
O60 W13 Cs2A 95.1(5) . .
O64 W13 Cs2B 56.7(6) . .
O64 W13 O60 82.4(7) . .
O64 W13 O52 95.9(9) . .
O64 W13 O42 162.1(9) . .
O64 W13 O50 93.3(9) . .
O64 W13 Cs2A 62.0(6) . .
O52 W13 Cs2B 149.4(7) . .
O52 W13 O60 88.7(8) . .
O52 W13 O42 81.6(10) . .
O52 W13 O50 159.7(9) . .
O52 W13 Cs2A 156.7(7) . .
O51 W13 Cs2B 75.3(9) . .
O51 W13 O60 169.1(9) . .
O51 W13 O64 102.2(10) . .
O51 W13 O52 100.6(10) . .
O51 W13 O42 95.7(11) . .
O51 W13 O50 95.1(10) . .
O51 W13 Cs2A 78.8(8) . .
O42 W13 Cs2B 128.8(8) . .
O42 W13 O60 79.8(8) . .
O42 W13 Cs2A 121.7(7) . .
O50 W13 Cs2B 48.1(7) . .
O50 W13 O60 74.6(8) . .
O50 W13 O42 84.0(10) . .
O50 W13 Cs2A 40.0(7) . .
W17 Ce4 Ce6 111.08(4) . .
W17 Ce4 Ce5 89.61(4) . .
Ce6 Ce4 Ce5 60.29(3) . .
W18 Ce4 W17 55.30(3) . .
W18 Ce4 Ce6 166.19(4) . .
W18 Ce4 Ce5 117.74(4) . .
O76 Ce4 W17 137.4(3) . .
O76 Ce4 Ce6 31.5(3) . .
O76 Ce4 W18 158.1(3) . .
O76 Ce4 Ce5 82.9(3) . .
O76 Ce4 O71 70.8(5) . .
O76 Ce4 O73 71.0(5) . .
O76 Ce4 O66 114.2(5) . .
O76 Ce4 O61 160.5(5) . .
O76 Ce4 O22W 72.1(5) . .
O72 Ce4 W17 105.4(4) . .
O72 Ce4 Ce6 81.3(4) . .
O72 Ce4 W18 103.6(4) . .
O72 Ce4 Ce5 32.5(4) . .
O72 Ce4 O76 90.2(5) . .
O72 Ce4 O71 71.5(5) . .
O72 Ce4 O73 70.7(5) . .
O72 Ce4 O66 122.8(5) . .
O72 Ce4 O61 75.2(5) . .
O72 Ce4 O22W 159.5(6) . .
O71 Ce4 W17 151.6(4) . .
O71 Ce4 Ce6 96.5(4) . .
O71 Ce4 W18 97.3(4) . .
O71 Ce4 Ce5 98.9(4) . .
O71 Ce4 O61 115.2(5) . .
O71 Ce4 O22W 92.4(5) . .
O65 Ce4 W17 73.5(4) . .
O65 Ce4 Ce6 159.7(4) . .
O65 Ce4 W18 24.5(4) . .
O65 Ce4 Ce5 140.0(4) . .
O65 Ce4 O76 133.6(6) . .
O65 Ce4 O72 117.3(6) . .
O65 Ce4 O71 82.9(6) . .
O65 Ce4 O73 150.6(5) . .
O65 Ce4 O66 82.9(6) . .
O65 Ce4 O61 65.8(5) . .
O65 Ce4 O22W 71.5(6) . .
O73 Ce4 W17 77.2(3) . .
O73 Ce4 Ce6 39.7(3) . .
O73 Ce4 W18 129.4(3) . .
O73 Ce4 Ce5 38.6(3) . .
O73 Ce4 O71 125.1(5) . .
O73 Ce4 O61 91.6(4) . .
O73 Ce4 O22W 111.4(5) . .
O66 Ce4 W17 25.5(4) . .
O66 Ce4 Ce6 93.9(4) . .
O66 Ce4 W18 72.5(4) . .
O66 Ce4 Ce5 97.3(4) . .
O66 Ce4 O71 163.6(5) . .
O66 Ce4 O73 70.4(5) . .
O66 Ce4 O61 65.7(5) . .
O66 Ce4 O22W 75.2(5) . .
O61 Ce4 W17 40.2(3) . .
O61 Ce4 Ce6 130.9(3) . .
O61 Ce4 W18 41.3(3) . .
O61 Ce4 Ce5 77.8(3) . .
O22W Ce4 W17 94.8(4) . .
O22W Ce4 Ce6 88.3(4) . .
O22W Ce4 W18 90.6(4) . .
O22W Ce4 Ce5 147.5(4) . .
O22W Ce4 O61 124.3(5) . .
O60 W14 Cs2B 104.0(6) . .
O60 W14 Cs2A 113.1(5) . .
O63 W14 Cs2B 55.9(6) . .
O63 W14 O60 81.4(8) . .
O63 W14 O48 95.9(9) . .
O63 W14 O41 161.8(9) . .
O63 W14 O50 92.3(9) . .
O63 W14 Cs2A 60.2(6) . .
O48 W14 Cs2B 145.1(7) . .
O48 W14 O60 89.8(8) . .
O48 W14 O41 81.0(9) . .
O48 W14 O50 161.0(9) . .
O48 W14 Cs2A 141.7(6) . .
O41 W14 Cs2B 132.4(7) . .
O41 W14 O60 80.6(8) . .
O41 W14 Cs2A 131.0(7) . .
O50 W14 Cs2B 52.0(8) . .
O50 W14 O60 74.5(8) . .
O50 W14 O41 85.8(9) . .
O50 W14 Cs2A 56.7(7) . .
O49 W14 Cs2B 71.0(9) . .
O49 W14 O60 169.6(9) . .
O49 W14 O63 102.2(10) . .
O49 W14 O48 99.4(10) . .
O49 W14 O41 96.0(11) . .
O49 W14 O50 95.5(10) . .
O49 W14 Cs2A 61.9(8) . .
W16 Ce5 Ce6 110.70(4) . .
W16 Ce5 Ce4 90.00(4) . .
W15 Ce5 W16 55.73(3) . .
W15 Ce5 Ce6 166.13(4) . .
W15 Ce5 Ce4 118.89(5) . .
Ce4 Ce5 Ce6 59.79(3) . .
O72 Ce5 W16 106.1(4) . .
O72 Ce5 Ce6 81.0(4) . .
O72 Ce5 W15 104.6(4) . .
O72 Ce5 Ce4 32.7(3) . .
O72 Ce5 O70 71.1(5) . .
O72 Ce5 O74 90.2(5) . .
O72 Ce5 O73 70.7(4) . .
O72 Ce5 O67 123.1(6) . .
O72 Ce5 O62 76.2(6) . .
O72 Ce5 O31W 159.8(6) . .
O70 Ce5 W16 152.7(3) . .
O70 Ce5 Ce6 95.9(3) . .
O70 Ce5 W15 97.9(3) . .
O70 Ce5 Ce4 98.5(4) . .
O70 Ce5 O62 116.1(5) . .
O70 Ce5 O31W 93.3(6) . .
O74 Ce5 W16 136.5(3) . .
O74 Ce5 Ce6 31.3(3) . .
O74 Ce5 W15 157.5(3) . .
O74 Ce5 Ce4 82.6(3) . .
O74 Ce5 O70 70.6(5) . .
O74 Ce5 O73 70.6(4) . .
O74 Ce5 O67 113.8(5) . .
O74 Ce5 O62 160.8(5) . .
O74 Ce5 O31W 72.1(5) . .
O68 Ce5 W16 74.7(4) . .
O68 Ce5 Ce6 157.1(4) . .
O68 Ce5 W15 26.2(4) . .
O68 Ce5 Ce4 143.1(4) . .
O68 Ce5 O72 119.7(6) . .
O68 Ce5 O70 83.2(5) . .
O68 Ce5 O74 131.3(5) . .
O68 Ce5 O73 151.8(5) . .
O68 Ce5 O67 82.7(6) . .
O68 Ce5 O62 67.9(6) . .
O68 Ce5 O31W 69.2(6) . .
O73 Ce5 W16 77.2(3) . .
O73 Ce5 Ce6 39.4(3) . .
O73 Ce5 W15 130.0(3) . .
O73 Ce5 Ce4 38.3(3) . .
O73 Ce5 O70 124.4(4) . .
O73 Ce5 O62 91.9(5) . .
O73 Ce5 O31W 110.7(5) . .
O67 Ce5 W16 24.9(4) . .
O67 Ce5 Ce6 94.0(4) . .
O67 Ce5 W15 72.2(4) . .
O67 Ce5 Ce4 97.4(4) . .
O67 Ce5 O70 163.9(5) . .
O67 Ce5 O73 70.7(5) . .
O67 Ce5 O62 65.1(6) . .
O67 Ce5 O31W 74.3(6) . .
O62 Ce5 W16 40.2(4) . .
O62 Ce5 Ce6 131.0(4) . .
O62 Ce5 W15 41.6(4) . .
O62 Ce5 Ce4 78.7(4) . .
O31W Ce5 W16 93.6(4) . .
O31W Ce5 Ce6 88.1(4) . .
O31W Ce5 W15 89.9(4) . .
O31W Ce5 Ce4 146.6(4) . .
O31W Ce5 O62 123.3(6) . .
Ce3 W4 Cs1 115.83(19) . 1_455
O27 W4 Ce3 46.3(4) . .
O27 W4 Cs1 136.9(4) . 1_455
O34 W4 Ce3 30.9(5) . .
O34 W4 O27 77.2(6) . .
O34 W4 O16 93.7(8) . .
O34 W4 O14 88.6(8) . .
O34 W4 O9 159.0(9) . .
O34 W4 Cs1 92.9(5) . 1_455
O16 W4 Ce3 82.9(6) . .
O16 W4 O27 73.4(8) . .
O16 W4 O14 156.8(9) . .
O16 W4 O9 86.8(10) . .
O16 W4 Cs1 149.7(7) . 1_455
O15 W4 Ce3 132.0(8) . .
O15 W4 O27 174.1(9) . .
O15 W4 O34 101.5(9) . .
O15 W4 O16 101.1(10) . .
O15 W4 O14 101.0(10) . .
O15 W4 O9 99.0(11) . .
O15 W4 Cs1 48.6(8) . 1_455
O14 W4 Ce3 87.4(6) . .
O14 W4 O27 84.7(7) . .
O14 W4 O9 83.0(10) . .
O14 W4 Cs1 52.8(6) . 1_455
O9 W4 Ce3 129.0(7) . .
O9 W4 O27 82.9(8) . .
O9 W4 Cs1 97.2(8) . 1_455
Ce3 Ce1 Ce2 58.29(3) . .
Ce3 Ce1 Ce4 59.34(3) . .
Ce3 Ce1 Ce5 87.72(3) . .
Ce4 Ce1 Ce2 87.43(4) . .
Ce4 Ce1 Ce5 58.19(3) . .
Ce5 Ce1 Ce2 58.53(3) . .
O72 Ce1 Ce2 77.8(4) . .
O72 Ce1 Ce3 78.7(4) . .
O72 Ce1 Ce4 30.4(4) . .
O72 Ce1 Ce5 29.8(4) . .
O72 Ce1 O70 67.1(5) . .
O72 Ce1 O71 68.7(5) . .
O72 Ce1 O69 85.0(5) . .
O72 Ce1 O64 93.6(6) . .
O72 Ce1 O63 92.5(6) . .
O72 Ce1 O32 141.4(6) . .
O72 Ce1 O33 143.3(6) . .
O70 Ce1 Ce2 38.0(3) . .
O70 Ce1 Ce3 92.9(3) . .
O70 Ce1 Ce4 92.5(3) . .
O70 Ce1 Ce5 37.7(3) . .
O71 Ce1 Ce2 93.8(3) . .
O71 Ce1 Ce3 39.0(3) . .
O71 Ce1 Ce4 38.6(3) . .
O71 Ce1 Ce5 93.6(3) . .
O71 Ce1 O70 119.4(4) . .
O69 Ce1 Ce2 29.9(4) . .
O69 Ce1 Ce3 30.6(4) . .
O69 Ce1 Ce4 79.0(4) . .
O69 Ce1 Ce5 78.3(3) . .
O69 Ce1 O70 67.6(5) . .
O69 Ce1 O71 69.3(5) . .
O69 Ce1 O64 144.2(6) . .
O69 Ce1 O63 141.8(6) . .
O69 Ce1 O32 91.7(6) . .
O69 Ce1 O33 92.2(6) . .
O64 Ce1 Ce2 169.2(5) . .
O64 Ce1 Ce3 114.0(5) . .
O64 Ce1 Ce4 81.9(4) . .
O64 Ce1 Ce5 115.9(4) . .
O64 Ce1 O70 143.6(5) . .
O64 Ce1 O71 76.8(6) . .
O63 Ce1 Ce2 112.5(5) . .
O63 Ce1 Ce3 168.2(5) . .
O63 Ce1 Ce4 115.6(5) . .
O63 Ce1 Ce5 80.8(5) . .
O63 Ce1 O70 76.4(6) . .
O63 Ce1 O71 144.0(6) . .
O63 Ce1 O64 74.0(6) . .
O63 Ce1 O32 67.2(7) . .
O63 Ce1 O33 111.0(7) . .
O32 Ce1 Ce2 80.5(5) . .
O32 Ce1 Ce3 115.3(5) . .
O32 Ce1 Ce4 167.6(5) . .
O32 Ce1 Ce5 112.0(5) . .
O32 Ce1 O70 76.1(5) . .
O32 Ce1 O71 144.6(6) . .
O32 Ce1 O64 110.3(7) . .
O33 Ce1 Ce2 115.4(5) . .
O33 Ce1 Ce3 80.5(5) . .
O33 Ce1 Ce4 113.2(5) . .
O33 Ce1 Ce5 168.1(5) . .
O33 Ce1 O70 144.1(6) . .
O33 Ce1 O71 76.1(6) . .
O33 Ce1 O64 68.0(7) . .
O33 Ce1 O32 75.1(7) . .
W29 Ce9 W28 54.65(3) . .
W29 Ce9 Ce7 89.28(4) . .
W28 Ce9 Ce7 115.36(4) . .
O112 Ce9 W29 75.8(4) . .
O112 Ce9 W28 123.1(4) . .
O112 Ce9 Ce7 30.9(4) . .
O112 Ce9 O102 81.5(5) . .
O112 Ce9 O121 84.8(5) . .
O112 Ce9 O107 74.3(6) . .
O112 Ce9 O106 137.8(6) . .
O112 Ce9 O115 76.3(6) . .
O112 Ce9 O113 126.7(9) . .
O112 Ce9 O116 144.2(6) . .
O102 Ce9 W29 152.8(3) . .
O102 Ce9 W28 152.4(3) . .
O102 Ce9 Ce7 78.4(3) . .
O121 Ce9 W29 40.1(3) . .
O121 Ce9 W28 39.7(3) . .
O121 Ce9 Ce7 77.2(3) . .
O121 Ce9 O102 151.8(4) . .
O107 Ce9 W29 98.0(4) . .
O107 Ce9 W28 133.0(4) . .
O107 Ce9 Ce7 99.6(4) . .
O107 Ce9 O102 61.2(5) . .
O107 Ce9 O121 137.3(5) . .
O107 Ce9 O106 72.7(6) . .
O107 Ce9 O113 136.6(6) . .
O106 Ce9 W29 134.2(4) . .
O106 Ce9 W28 98.8(4) . .
O106 Ce9 Ce7 136.1(4) . .
O106 Ce9 O102 59.8(5) . .
O106 Ce9 O121 137.4(5) . .
O106 Ce9 O113 68.1(7) . .
O115 Ce9 W29 24.2(4) . .
O115 Ce9 W28 69.3(4) . .
O115 Ce9 Ce7 99.8(4) . .
O115 Ce9 O102 134.6(5) . .
O115 Ce9 O121 64.1(5) . .
O115 Ce9 O107 74.8(5) . .
O115 Ce9 O106 118.4(6) . .
O115 Ce9 O113 141.3(6) . .
O115 Ce9 O116 75.2(6) . .
O111 Ce9 W29 106.6(5) . .
O111 Ce9 W28 103.9(5) . .
O111 Ce9 Ce7 31.6(5) . .
O111 Ce9 O112 62.4(7) . .
O111 Ce9 O102 74.8(6) . .
O111 Ce9 O121 77.0(6) . .
O111 Ce9 O107 121.5(7) . .
O111 Ce9 O106 116.5(7) . .
O111 Ce9 O115 125.1(6) . .
O111 Ce9 O113 64.4(9) . .
O111 Ce9 O116 120.4(7) . .
O113 Ce9 W29 122.5(4) . .
O113 Ce9 W28 72.0(5) . .
O113 Ce9 Ce7 96.0(8) . .
O113 Ce9 O102 83.1(5) . .
O113 Ce9 O121 85.6(6) . .
O116 Ce9 W29 69.3(4) . .
O116 Ce9 W28 23.8(5) . .
O116 Ce9 Ce7 138.5(5) . .
O116 Ce9 O102 134.3(5) . .
O116 Ce9 O121 63.3(6) . .
O116 Ce9 O107 117.8(6) . .
O116 Ce9 O106 76.0(6) . .
O116 Ce9 O113 69.7(8) . .
W32 Ce8 W33 54.50(3) . .
W32 Ce8 Ce7 89.28(4) . .
W33 Ce8 Ce7 114.95(4) . .
O114 Ce8 W32 77.0(4) . .
O114 Ce8 W33 123.6(4) . .
O114 Ce8 Ce7 30.2(4) . .
O114 Ce8 O110 73.8(5) . .
O114 Ce8 O123 85.6(5) . .
O114 Ce8 O118 77.0(6) . .
O114 Ce8 O104 80.6(5) . .
O114 Ce8 O105 136.0(6) . .
O114 Ce8 O111 62.1(7) . .
O114 Ce8 O113 125.4(8) . .
O114 Ce8 O117 145.5(6) . .
O110 Ce8 W32 99.6(4) . .
O110 Ce8 W33 135.0(4) . .
O110 Ce8 Ce7 98.6(4) . .
O110 Ce8 O123 139.0(5) . .
O110 Ce8 O104 60.6(5) . .
O110 Ce8 O113 136.7(6) . .
O123 Ce8 W32 40.4(3) . .
O123 Ce8 W33 39.2(3) . .
O123 Ce8 Ce7 77.2(3) . .
O123 Ce8 O104 150.5(4) . .
O118 Ce8 W32 24.1(4) . .
O118 Ce8 W33 69.6(4) . .
O118 Ce8 Ce7 99.3(4) . .
O118 Ce8 O110 76.5(6) . .
O118 Ce8 O123 64.4(5) . .
O118 Ce8 O104 135.6(5) . .
O118 Ce8 O105 119.8(6) . .
O118 Ce8 O113 140.7(6) . .
O118 Ce8 O117 76.3(6) . .
O104 Ce8 W32 153.7(3) . .
O104 Ce8 W33 151.8(3) . .
O104 Ce8 Ce7 77.9(3) . .
O105 Ce8 W32 135.4(4) . .
O105 Ce8 W33 100.2(4) . .
O105 Ce8 Ce7 134.8(4) . .
O105 Ce8 O110 72.0(6) . .
O105 Ce8 O123 138.2(5) . .
O105 Ce8 O104 58.7(5) . .
O105 Ce8 O113 69.2(7) . .
O111 Ce8 W32 106.3(5) . .
O111 Ce8 W33 102.8(5) . .
O111 Ce8 Ce7 32.1(6) . .
O111 Ce8 O110 120.8(7) . .
O111 Ce8 O123 76.2(6) . .
O111 Ce8 O118 124.6(7) . .
O111 Ce8 O104 74.4(6) . .
O111 Ce8 O105 115.6(7) . .
O111 Ce8 O113 63.4(9) . .
O111 Ce8 O117 118.9(7) . .
O113 Ce8 W32 121.4(4) . .
O113 Ce8 W33 71.2(5) . .
O113 Ce8 Ce7 95.4(7) . .
O113 Ce8 O123 84.0(6) . .
O113 Ce8 O104 83.0(6) . .
O117 Ce8 W32 69.8(5) . .
O117 Ce8 W33 24.0(5) . .
O117 Ce8 Ce7 138.1(5) . .
O117 Ce8 O110 119.9(6) . .
O117 Ce8 O123 63.2(6) . .
O117 Ce8 O104 133.9(6) . .
O117 Ce8 O105 77.1(6) . .
O117 Ce8 O113 68.5(8) . .
O81 Cs4 O85 47.3(3) . .
O81 Cs4 O97 89.7(3) . .
O81 Cs4 O96 81.5(3) . .
O81 Cs4 O21W 92.9(3) . .
O81 Cs4 O20W 126.8(5) . .
O85 Cs4 O97 79.2(3) . .
O85 Cs4 O96 43.0(3) . .
O85 Cs4 O21W 113.7(4) . .
O85 Cs4 O20W 159.7(5) . .
O97 Cs4 O96 46.2(3) . .
O97 Cs4 O21W 44.7(3) . .
O96 Cs4 O21W 90.7(3) . .
O29 Cs4 O81 59.8(4) . .
O29 Cs4 O85 104.8(4) . .
O29 Cs4 O97 85.0(4) . .
O29 Cs4 O96 118.4(4) . .
O29 Cs4 O95 153.8(4) . .
O29 Cs4 O136 117.8(4) . 2_665
O29 Cs4 O125 128.6(5) . 2_665
O29 Cs4 O148 101.0(5) . 2_665
O29 Cs4 O17 49.4(4) . .
O29 Cs4 O21W 50.4(4) . .
O29 Cs4 O20W 67.2(5) . .
O95 Cs4 O81 94.1(4) . .
O95 Cs4 O85 49.3(4) . .
O95 Cs4 O97 92.6(4) . .
O95 Cs4 O96 48.5(4) . .
O95 Cs4 O136 88.2(4) . 2_665
O95 Cs4 O17 127.3(4) . .
O95 Cs4 O21W 136.7(4) . .
O95 Cs4 O20W 138.3(5) . .
O136 Cs4 O81 166.7(4) 2_665 .
O136 Cs4 O85 137.4(4) 2_665 .
O136 Cs4 O97 103.3(4) 2_665 .
O136 Cs4 O96 109.5(4) 2_665 .
O136 Cs4 O17 99.3(4) 2_665 .
O136 Cs4 O21W 94.4(4) 2_665 .
O136 Cs4 O20W 54.0(5) 2_665 .
O125 Cs4 O81 141.4(4) 2_665 .
O125 Cs4 O85 101.7(4) 2_665 .
O125 Cs4 O97 57.9(4) 2_665 .
O125 Cs4 O96 61.3(4) 2_665 .
O125 Cs4 O95 69.4(5) 2_665 .
O125 Cs4 O136 51.3(5) 2_665 2_665
O125 Cs4 O148 100.7(5) 2_665 2_665
O125 Cs4 O17 148.5(5) 2_665 .
O125 Cs4 O21W 78.7(4) 2_665 .
O125 Cs4 O20W 72.7(6) 2_665 .
O148 Cs4 O81 115.1(4) 2_665 .
O148 Cs4 O85 122.3(4) 2_665 .
O148 Cs4 O97 154.3(4) 2_665 .
O148 Cs4 O96 139.9(4) 2_665 .
O148 Cs4 O95 92.4(5) 2_665 .
O148 Cs4 O136 51.7(5) 2_665 2_665
O148 Cs4 O17 56.6(5) 2_665 .
O148 Cs4 O21W 122.5(4) 2_665 .
O148 Cs4 O20W 78.0(6) 2_665 .
O17 Cs4 O81 69.0(4) . .
O17 Cs4 O85 108.9(4) . .
O17 Cs4 O97 134.5(4) . .
O17 Cs4 O96 150.2(4) . .
O17 Cs4 O21W 95.0(4) . .
O17 Cs4 O20W 80.6(5) . .
O20W Cs4 O97 81.5(5) . .
O20W Cs4 O96 122.8(5) . .
O20W Cs4 O21W 46.5(5) . .
O123 Si4 O121 111.3(8) . .
O123 Si4 O122 110.5(8) . .
O123 Si4 O142 109.1(8) . .
O121 Si4 O142 107.4(8) . .
O122 Si4 O121 110.2(8) . .
O122 Si4 O142 108.4(8) . .
O103 Si3 O89 105.5(7) . .
O102 Si3 O89 107.5(7) . .
O102 Si3 O103 112.3(7) . .
O102 Si3 O104 112.2(8) . .
O104 Si3 O89 107.9(8) . .
O104 Si3 O103 111.1(8) . .
O28 Si1 O27 110.3(8) . .
O28 Si1 O13 110.4(9) . .
O27 Si1 O13 109.6(9) . .
O26 Si1 O28 113.5(9) . .
O26 Si1 O27 110.6(9) . .
O26 Si1 O13 102.1(10) . .
O60 Si2 O47 103.2(10) . .
O60 Si2 O61 110.7(9) . .
O60 Si2 O62 112.3(10) . .
O61 Si2 O47 108.3(9) . .
O62 Si2 O47 110.3(10) . .
O62 Si2 O61 111.7(9) . .
O47 W12A Cs3 134.1(5) . 2_675
O44 W12A Cs3 64.8(6) . 2_675
O44 W12A O47 83.9(8) . .
O44 W12A O45 92.4(9) . .
O45 W12A Cs3 67.1(7) . 2_675
O45 W12A O47 82.6(8) . .
O40A W12A Cs3 133.6(10) . 2_675
O40A W12A O47 73.5(12) . .
O40A W12A O44 157.3(12) . .
O40A W12A O45 86.0(13) . .
O39A W12A Cs3 129.9(14) . 2_675
O39A W12A O47 79.0(16) . .
O39A W12A O44 89.5(17) . .
O39A W12A O45 161.2(16) . .
O39A W12A O40A 85.2(19) . .
O37A W12A Cs3 55.1(13) . 2_675
O37A W12A O47 170.8(14) . .
O37A W12A O44 101.6(15) . .
O37A W12A O45 104.4(15) . .
O37A W12A O40A 100.7(17) . .
O37A W12A O39A 94(2) . .
O42 W11A O47 85.5(9) . .
O42 W11A O39A 155.1(14) . .
O42 W11A O38A 87.4(16) . .
O43 W11A O47 82.8(8) . .
O43 W11A O42 97.9(10) . .
O43 W11A O39A 84.4(15) . .
O43 W11A O38A 153.1(15) . .
O39A W11A O47 70.2(13) . .
O38A W11A O47 71.3(14) . .
O38A W11A O39A 80.2(19) . .
O36A W11A O47 166.5(19) . .
O36A W11A O42 103(2) . .
O36A W11A O43 106(2) . .
O36A W11A O39A 100(2) . .
O36A W11A O38A 99(2) . .
O41 W10A O47 87.5(9) . .
O41 W10A O46 94.2(10) . .
O41 W10A O40A 157.6(12) . .
O46 W10A O47 83.7(8) . .
O40A W10A O47 70.1(11) . .
O40A W10A O46 84.6(12) . .
O38A W10A O47 74.9(15) . .
O38A W10A O41 91.1(17) . .
O38A W10A O46 157.7(16) . .
O38A W10A O40A 82.3(18) . .
O35A W10A O47 166.5(19) . .
O35A W10A O41 104.5(19) . .
O35A W10A O46 101.5(19) . .
O35A W10A O40A 98(2) . .
O35A W10A O38A 98(2) . .
O44 W11B O47 81.9(7) . .
O44 W11B O43 92.5(9) . .
O43 W11B O47 83.2(8) . .
O38B W11B O47 69.5(14) . .
O38B W11B O44 151.4(15) . .
O38B W11B O43 83.7(16) . .
O38B W11B O39B 91(2) . .
O39B W11B O47 77.2(17) . .
O39B W11B O44 83.1(19) . .
O39B W11B O43 160.4(18) . .
O36B W11B O47 170(2) . .
O36B W11B O44 106(2) . .
O36B W11B O43 102(2) . .
O36B W11B O38B 102(2) . .
O36B W11B O39B 98(3) . .
O45 W12B O47 79.1(8) . .
O45 W12B O39B 79.6(18) . .
O46 W12B O47 83.5(8) . .
O46 W12B O45 94.0(10) . .
O46 W12B O40B 84.5(18) . .
O46 W12B O39B 156.6(18) . .
O40B W12B O47 70.2(16) . .
O40B W12B O45 149.2(17) . .
O40B W12B O39B 90(2) . .
O39B W12B O47 73.2(17) . .
O37B W12B O47 174(2) . .
O37B W12B O45 101(2) . .
O37B W12B O46 103(2) . .
O37B W12B O40B 110(3) . .
O37B W12B O39B 100(3) . .
O41 W10B O47 85.0(9) . .
O41 W10B O42 97.3(10) . .
O42 W10B O47 83.9(9) . .
O38B W10B O47 67.7(15) . .
O38B W10B O41 152.4(16) . .
O38B W10B O42 84.3(17) . .
O40B W10B O47 72.2(18) . .
O40B W10B O41 84(2) . .
O40B W10B O42 155.8(18) . .
O40B W10B O38B 83(2) . .
O35B W10B O47 165(2) . .
O35B W10B O41 108(2) . .
O35B W10B O42 101(2) . .
O35B W10B O38B 99(3) . .
O35B W10B O40B 101(3) . .
O56 Cs3 O44 43.1(4) 2_675 2_675
O56 Cs3 O45 42.3(4) 2_675 2_675
O139 Cs3 O56 123.2(4) . 2_675
O139 Cs3 O44 161.7(4) . 2_675
O139 Cs3 O45 137.8(5) . 2_675
O139 Cs3 O57 92.7(4) . 2_675
O44 Cs3 O45 45.5(5) 2_675 2_675
O55 Cs3 O56 49.1(4) 2_675 2_675
O55 Cs3 O139 115.5(4) 2_675 .
O55 Cs3 O44 47.4(4) 2_675 2_675
O55 Cs3 O45 83.5(5) 2_675 2_675
O55 Cs3 O57 94.1(4) 2_675 2_675
O55 Cs3 O37A 93.6(8) 2_675 2_675
O55 Cs3 O1 71.0(5) 2_675 2_675
O144 Cs3 O56 117.0(4) . 2_675
O144 Cs3 O139 47.5(5) . .
O144 Cs3 O44 143.6(5) . 2_675
O144 Cs3 O55 152.8(5) . 2_675
O144 Cs3 O45 98.4(5) . 2_675
O144 Cs3 O57 69.2(5) . 2_675
O144 Cs3 O37A 108.3(8) . 2_675
O144 Cs3 O1 82.0(5) . 2_675
O57 Cs3 O56 47.9(4) 2_675 2_675
O57 Cs3 O44 83.2(4) 2_675 2_675
O57 Cs3 O45 46.7(5) 2_675 2_675
O138 Cs3 O56 164.0(4) . 2_675
O138 Cs3 O139 55.8(5) . .
O138 Cs3 O44 141.4(5) . 2_675
O138 Cs3 O55 146.9(5) . 2_675
O138 Cs3 O45 125.5(5) . 2_675
O138 Cs3 O144 49.0(5) . .
O138 Cs3 O57 117.1(5) . 2_675
O138 Cs3 O37A 95.0(8) . 2_675
O138 Cs3 O1 113.8(6) . 2_675
O130 Cs3 O56 144.6(4) . 2_675
O130 Cs3 O139 47.2(4) . .
O130 Cs3 O44 132.9(5) . 2_675
O130 Cs3 O55 100.1(5) . 2_675
O130 Cs3 O45 171.5(5) . 2_675
O130 Cs3 O144 81.9(5) . .
O130 Cs3 O57 139.7(5) . 2_675
O130 Cs3 O138 48.9(5) . .
O130 Cs3 O37A 122.1(8) . 2_675
O130 Cs3 O1 89.6(5) . 2_675
O37A Cs3 O56 82.1(8) 2_675 2_675
O37A Cs3 O139 149.5(8) 2_675 .
O37A Cs3 O44 48.8(8) 2_675 2_675
O37A Cs3 O45 49.7(8) 2_675 2_675
O37A Cs3 O57 94.0(8) 2_675 2_675
O1 Cs3 O56 65.8(5) 2_675 2_675
O1 Cs3 O139 58.4(5) 2_675 .
O1 Cs3 O44 104.8(5) 2_675 2_675
O1 Cs3 O45 98.8(5) 2_675 2_675
O1 Cs3 O57 59.8(5) 2_675 2_675
O1 Cs3 O37A 147.2(8) 2_675 2_675
O52W Cs3 O56 97.5(15) . 2_675
O52W Cs3 O139 123.2(15) . .
O52W Cs3 O44 59.0(15) . 2_675
O52W Cs3 O55 61.6(15) . 2_675
O52W Cs3 O45 99.0(15) . 2_675
O52W Cs3 O144 143.3(15) . .
O52W Cs3 O57 142.2(15) . 2_675
O52W Cs3 O138 95.0(15) . .
O52W Cs3 O130 76.3(15) . .
O52W Cs3 O37A 61.9(16) . 2_675
O52W Cs3 O1 126.5(15) . 2_675
O64 Cs2B O23 115.2(6) . .
O64 Cs2B O23 116.3(10) . 2_566
O63 Cs2B O64 47.5(5) . .
O63 Cs2B O33 68.1(5) . .
O63 Cs2B O23 158.3(9) . 2_566
O63 Cs2B O23 82.5(7) . .
O63 Cs2B O6W 72.1(13) . .
O50 Cs2B O64 46.1(6) . .
O50 Cs2B O63 47.6(5) . .
O50 Cs2B O32 92.1(6) . .
O50 Cs2B O33 89.5(7) . .
O50 Cs2B O23 136.7(11) . 2_566
O50 Cs2B O23 127.2(8) . .
O50 Cs2B O7 107.5(7) . 2_566
O50 Cs2B O6W 90.8(13) . .
O32 Cs2B O64 68.3(5) . .
O32 Cs2B O63 45.4(5) . .
O32 Cs2B O33 50.0(5) . .
O32 Cs2B O23 119.8(6) . 2_566
O32 Cs2B O23 47.0(6) . .
O32 Cs2B O7 160.0(9) . 2_566
O32 Cs2B O6W 74.7(13) . .
O33 Cs2B O64 43.8(5) . .
O33 Cs2B O23 85.4(6) . .
O33 Cs2B O23 90.2(7) . 2_566
O24 Cs2B O64 93.0(7) . .
O24 Cs2B O64 161.2(10) 2_566 .
O24 Cs2B O63 96.0(6) . .
O24 Cs2B O63 146.0(12) 2_566 .
O24 Cs2B O50 136.3(8) . .
O24 Cs2B O50 149.0(7) 2_566 .
O24 Cs2B O32 51.9(6) . .
O24 Cs2B O32 111.8(9) 2_566 .
O24 Cs2B O33 49.7(6) . .
O24 Cs2B O33 120.9(6) 2_566 .
O24 Cs2B O24 74.5(7) . 2_566
O24 Cs2B O23 46.2(5) 2_566 2_566
O24 Cs2B O23 66.8(7) 2_566 .
O24 Cs2B O23 68.0(6) . 2_566
O24 Cs2B O23 47.9(6) . .
O24 Cs2B O7 48.4(6) 2_566 2_566
O24 Cs2B O7 111.7(7) . 2_566
O24 Cs2B O6W 100.2(15) . .
O24 Cs2B O6W 77.5(13) 2_566 .
O23 Cs2B O23 95.9(6) . 2_566
O7 Cs2B O64 128.7(11) 2_566 .
O7 Cs2B O63 152.3(7) 2_566 .
O7 Cs2B O33 131.9(10) 2_566 .
O7 Cs2B O23 114.6(8) 2_566 .
O7 Cs2B O23 46.7(6) 2_566 2_566
O7 Cs2B O6W 100.3(14) 2_566 .
O5W Cs2B O64 72.0(10) . .
O5W Cs2B O63 118.6(11) . .
O5W Cs2B O50 85.4(10) . .
O5W Cs2B O32 126.2(11) . .
O5W Cs2B O33 76.2(10) . .
O5W Cs2B O24 95.2(8) . 2_566
O5W Cs2B O24 96.8(10) . .
O5W Cs2B O23 52.7(8) . 2_566
O5W Cs2B O23 142.6(8) . .
O5W Cs2B O7 61.3(8) . 2_566
O5W Cs2B O6W 158.8(14) . .
O6W Cs2B O64 119.2(12) . .
O6W Cs2B O33 124.7(13) . .
O6W Cs2B O23 52.3(13) . .
O6W Cs2B O23 123.7(13) . 2_566
Ce6 O76 Ce3 116.4(7) . .
Ce6 O76 Ce4 115.9(6) . .
Ce3 O76 Ce4 116.2(6) . .
Ce5 O72 Ce4 114.8(6) . .
Ce5 O72 Ce1 120.3(6) . .
Ce1 O72 Ce4 119.2(6) . .
Ce2 O70 Ce1 100.6(5) . .
Ce5 O70 Ce2 103.1(5) . .
Ce5 O70 Ce1 100.8(5) . .
Ce6 O74 Ce2 116.3(6) . .
Ce6 O74 Ce5 116.7(6) . .
Ce2 O74 Ce5 116.0(5) . .
Ce2 O75 Ce6 102.5(5) . .
Ce3 O75 Ce6 102.8(6) . .
Ce3 O75 Ce2 103.0(5) . .
Ce3 O71 Ce1 99.2(5) . .
Ce4 O71 Ce3 102.2(5) . .
Ce4 O71 Ce1 99.9(5) . .
W6 O28 W7 90.2(5) . .
W6 O28 Ce2 93.9(5) . .
W7 O28 Ce2 92.0(5) . .
Si1 O28 W6 124.9(9) . .
Si1 O28 W7 124.2(8) . .
Si1 O28 Ce2 122.4(8) . .
W6 O30 Ce2 121.7(7) . .
W6 O30 Na1 112.5(8) . .
Ce2 O30 Na1 125.2(7) . .
Ce2 O69 Ce1 120.1(6) . .
Ce3 O69 Ce2 114.9(6) . .
Ce3 O69 Ce1 118.6(7) . .
W5 O18 W6 157.0(9) . .
Ce7 O112 Na6 120.9(7) . .
Ce9 O112 Ce7 118.3(7) . .
Ce9 O112 Na6 120.7(7) . .
W20 O81 Cs4 98.9(5) . .
W25 O109 Ce7 127.9(7) . .
W25 O109 Na2 105.8(6) . .
Ce7 O109 Na2 104.4(5) . .
W15 O68 Ce5 122.1(8) . .
W20 O89 W19 94.5(5) . .
W20 O89 W21 91.1(5) . .
W19 O89 W21 90.2(5) . .
Si3 O89 W20 125.6(7) . .
Si3 O89 W19 124.2(8) . .
Si3 O89 W21 121.6(7) . .
W19 O86 W26 153.4(8) . .
W25 O88 Ce6 107.0(5) . .
W19 O88 W25 142.4(7) . .
W19 O88 Ce6 106.8(5) . .
W24 O98 W25 114.8(6) . .
W24 O98 Ce6 107.0(6) . .
W25 O98 Ce6 105.6(5) . .
W24 O87 Ce6 106.5(5) . .
W24 O87 Cs4 90.8(4) . .
W20 O87 W24 141.9(7) . .
W20 O87 Ce6 106.2(5) . .
W20 O87 Cs4 85.3(4) . .
Ce6 O87 Cs4 126.2(5) . .
W20 O85 W23 153.3(9) . .
W20 O85 Cs4 95.2(6) . .
W23 O85 Cs4 89.9(5) . .
Ce7 O114 Ce8 119.3(7) . .
Ce7 O114 Na4 126.7(6) . .
Ce8 O114 Na4 113.5(6) . .
W29 O124 W30 155.4(9) . .
W30 O120 Ce7 122.7(7) . .
W31 O119 Ce7 123.0(7) . .
W23 O94 W22 116.8(8) . .
W24 O97 Cs4 101.8(6) . .
W26 O110 Ce8 126.8(8) . .
W26 O110 Na5 129.7(8) . 2_675
Ce8 O110 Na5 101.8(6) . 2_675
W24 O108 Ce7 126.2(7) . .
W24 O103 Ce7 91.1(4) . .
W25 O103 W24 94.6(5) . .
W25 O103 Ce7 91.0(4) . .
Si3 O103 W24 125.9(7) . .
Si3 O103 W25 127.1(7) . .
Si3 O103 Ce7 117.3(7) . .
W24 O96 W23 157.9(7) . .
W24 O96 Cs4 95.9(4) . .
W23 O96 Cs4 86.8(4) . .
W5 O29 Ce3 122.8(8) . .
W5 O29 Cs4 110.0(7) . .
Ce3 O29 Cs4 126.5(6) . .
W20 O77 W21 119.7(8) . .
W20 O77 Na1 105.2(7) . .
W21 O77 Na1 106.6(7) . .
W7 O31 Ce2 123.4(8) . .
W23 O102 Ce9 89.1(4) . .
W22 O102 W23 90.9(5) . .
W22 O102 Ce9 90.6(4) . .
Si3 O102 W23 127.0(8) . .
Si3 O102 W22 126.7(8) . .
Si3 O102 Ce9 121.6(7) . .
W31 O134 W30 118.7(7) . .
W17 O56 Cs3 90.3(5) . 2_675
W16 O56 W17 157.9(9) . .
W16 O56 Cs3 93.1(5) . 2_675
W18 O54 W17 120.2(8) . .
W34 O140 W31 150.5(9) . .
W18 O65 Ce4 125.0(9) . .
W32 O123 Ce8 90.7(5) . .
W33 O123 W32 91.2(5) . .
W33 O123 Ce8 92.4(5) . .
Si4 O123 W32 124.1(8) . .
Si4 O123 W33 125.6(9) . .
Si4 O123 Ce8 123.0(8) . .
W25 O100 W26 157.3(8) . .
W32 O132 W31 155.4(9) . .
Ce4 O73 Ce6 101.8(4) . .
Ce4 O73 Ce5 103.2(5) . .
Ce5 O73 Ce6 102.0(4) . .
W32 O118 Ce8 125.4(8) . .
W32 O118 Na5 121.9(8) . 2_675
Ce8 O118 Na5 110.9(7) . 2_675
W5 O27 Ce3 93.9(5) . .
W5 O27 W4 90.9(5) . .
W4 O27 Ce3 92.4(5) . .
Si1 O27 W5 123.3(9) . .
Si1 O27 Ce3 121.9(8) . .
Si1 O27 W4 125.4(8) . .
W29 O121 Ce9 91.4(5) . .
W28 O121 W29 91.4(5) . .
W28 O121 Ce9 92.2(5) . .
Si4 O121 W29 125.7(8) . .
Si4 O121 W28 124.0(8) . .
Si4 O121 Ce9 122.4(8) . .
W14 O60 W13 94.3(7) . .
Si2 O60 W13 131.0(10) . .
Si2 O60 W14 129.4(10) . .
W17 O66 Ce4 122.3(7) . .
W17 O66 Na2 110.6(8) . .
Ce4 O66 Na2 124.3(7) . .
W23 O107 Ce9 127.9(8) . .
W22 O106 Ce9 127.9(9) . .
W31 O133 Na5 142.5(10) . .
W30 O122 Ce7 92.6(5) . .
W31 O122 W30 91.2(5) . .
W31 O122 Ce7 93.4(5) . .
Si4 O122 W30 124.0(8) . .
Si4 O122 W31 124.8(8) . .
Si4 O122 Ce7 121.8(8) . .
W4 O34 Ce3 124.1(8) . .
W29 O115 Ce9 124.7(8) . .
W26 O104 Ce8 88.9(5) . .
W27 O104 W26 91.3(6) . .
W27 O104 Ce8 89.8(5) . .
Si3 O104 W26 128.2(9) . .
Si3 O104 W27 126.2(9) . .
Si3 O104 Ce8 121.0(8) . .
W26 O90 W27 117.5(8) . .
W19 O79 W21 120.8(8) . .
W27 O92 W22 159.4(10) . .
W20 O78 W19 117.5(6) . .
W20 O78 Ce6 103.3(5) . .
W19 O78 Ce6 103.0(6) . .
W7 O20 W6 119.3(8) . .
Si2 O47 W12A 125.0(10) . .
Si2 O47 W11A 122.6(10) . .
Si2 O47 W10A 122.0(10) . .
Si2 O47 W11B 127.0(10) . .
Si2 O47 W12B 123.2(10) . .
Si2 O47 W10B 121.5(10) . .
W12A O47 W11A 93.2(7) . .
W12A O47 W10A 94.0(7) . .
W10A O47 W11A 91.3(7) . .
W11B O47 W12B 91.7(7) . .
W11B O47 W10B 92.9(7) . .
W12B O47 W10B 90.8(7) . .
W13 O64 Ce1 142.3(10) . .
W13 O64 Cs2B 98.5(7) . .
Ce1 O64 Cs2B 87.1(6) . .
W21 O84 W22 147.3(9) . .
W35 O141 W30 149.5(9) . .
W35 O142 W34 91.5(6) . .
W35 O142 W36 91.7(6) . .
W36 O142 W34 90.4(5) . .
Si4 O142 W35 125.5(8) . .
Si4 O142 W34 123.7(8) . .
Si4 O142 W36 124.0(8) . .
W23 O95 Cs4 108.5(7) . .
W36 O137 W28 149.9(11) . .
W32 O139 Cs3 104.9(6) . .
W34 O139 W32 149.6(9) . .
W34 O139 Cs3 104.7(6) . .
W29 O136 Cs4 99.1(6) . 2_665
W35 O136 W29 149.3(10) . .
W35 O136 Cs4 98.6(7) . 2_665
W33 O128 W28 151.4(11) . .
W34 O145 W35 120.6(9) . .
W29 O125 Cs4 114.1(8) . 2_665
W27 O105 Ce8 130.2(9) . .
W21 O80 Cs1 108.3(8) . .
Ce9 O111 Ce7 117.7(9) . .
Ce9 O111 Ce8 126.2(10) . .
Ce8 O111 Ce7 115.9(9) . .
W27 O91 Cs1 116.9(10) . .
Ce9 O113 Ce8 105.9(13) . .
Si1 O26 W8 129.0(10) . .
Si1 O26 W9 131.8(10) . .
W9 O26 W8 94.6(7) . .
W17 O61 W18 90.4(5) . .
W17 O61 Ce4 93.6(5) . .
W18 O61 Ce4 92.1(5) . .
Si2 O61 W17 123.4(8) . .
Si2 O61 W18 126.3(8) . .
Si2 O61 Ce4 121.8(8) . .
W28 O116 Ce9 125.0(9) . .
W18 O52 W13 159.1(12) . .
W17 O44 W11B 140.7(11) . .
W17 O44 Cs3 87.8(6) . 2_675
W12A O44 W17 147.2(11) . .
W12A O44 Cs3 86.2(6) . 2_675
W11B O44 Cs3 131.3(8) . 2_675
W14 O63 Ce1 143.4(10) . .
W14 O63 Cs2B 98.1(7) . .
W14 O63 Cs2A 92.1(7) . .
Ce1 O63 Cs2B 91.0(7) . .
Ce1 O63 Cs2A 101.4(7) . .
W17 O55 Cs3 103.2(7) . 2_675
W35 O148 Cs4 107.5(8) . 2_665
W16 O67 Ce5 122.6(8) . .
W16 O67 Na3 106.0(7) . .
Ce5 O67 Na3 131.0(7) . .
W35 O143 W36 120.6(10) . .
W21 O83 W27 147.3(10) . .
W21 O83 Cs1 97.3(7) . .
W27 O83 Cs1 99.2(6) . .
Si1 O13 W3A 126.0(11) . .
Si1 O13 W1A 120.0(10) . .
Si1 O13 W2A 122.5(10) . .
Si1 O13 W1B 129.6(11) . .
Si1 O13 W3B 124.4(10) . .
W3A O13 W1A 93.7(7) . .
W3A O13 W2A 96.5(7) . .
W2A O13 W1A 89.0(6) . .
W1B O13 W3B 97.4(7) . .
W16 O45 W12A 146.2(13) . .
W16 O45 W12B 139.2(12) . .
W16 O45 Cs3 87.6(7) . 2_675
W12A O45 Cs3 83.4(7) . 2_675
W12B O45 Cs3 132.7(9) . 2_675
W32 O131 Na4 117.2(9) . 2_675
W15 O58 W16 120.1(9) . .
W14 O48 W15 158.2(12) . .
W16 O62 W15 90.8(6) . .
W16 O62 Ce5 94.5(6) . .
W15 O62 Ce5 92.5(6) . .
Si2 O62 W16 123.3(9) . .
Si2 O62 W15 124.9(9) . .
Si2 O62 Ce5 122.0(9) . .
W5 O17 Cs4 100.2(8) . .
W8 O22 W7 158.9(13) . .
W10A O41 W14 143.4(13) . .
W10B O41 W14 135.1(13) . .
W34 O144 Cs3 106.5(8) . .
W36 O144 W34 121.2(10) . .
W36 O144 Cs3 101.3(7) . .
W33 O117 Ce8 124.3(9) . .
W16 O57 Cs3 101.5(7) . 2_675
W4 O16 W5 122.6(11) . .
W11A O42 W13 141.0(14) . .
W10B O42 W13 135.2(13) . .
W18 O43 W11B 140.0(12) . .
W11A O43 W18 143.3(13) . .
W13 O50 W14 115.6(11) . .
W13 O50 Cs2B 106.2(10) . .
W13 O50 Cs2A 117.9(10) . .
W14 O50 Cs2B 100.2(10) . .
W14 O50 Cs2A 93.5(8) . .
W4 O15 Cs1 107.1(10) . 1_455
W14 O49 Cs2A 91.6(9) . .
W33 O138 Cs3 104.5(8) . .
W36 O138 W33 151.5(12) . .
W36 O138 Cs3 103.7(8) . .
W7 O12 W3B 130.5(11) . .
W1A O12 W7 142.7(13) . .
W15 O46 W10A 144.2(13) . .
W15 O46 W12B 141.1(13) . .
W32 O130 W33 118.5(10) . .
W32 O130 Cs3 112.6(8) . .
W33 O130 Cs3 105.9(7) . .
W29 O126 W28 118.7(9) . .
Cs2B W8 Cs2B 76.6(3) . 2_566
O26 W8 Cs2B 104.9(6) . 2_566
O26 W8 Cs2B 104.3(7) . .
O26 W8 Cs2A 95.7(5) . 2_566
O26 W8 Cs2A 113.6(5) . .
O22 W8 Cs2B 128.4(8) . 2_566
O22 W8 Cs2B 147.7(7) . .
O22 W8 O26 89.4(8) . .
O22 W8 O24 160.5(9) . .
O22 W8 O7 81.9(10) . .
O22 W8 Cs2A 140.8(7) . .
O22 W8 Cs2A 130.5(7) . 2_566
O32 W8 Cs2B 136.5(7) . 2_566
O32 W8 Cs2B 60.1(6) . .
O32 W8 O26 82.9(8) . .
O32 W8 O22 93.7(9) . .
O32 W8 O24 94.5(8) . .
O32 W8 O7 162.5(9) . .
O32 W8 Cs2A 135.8(6) . 2_566
O32 W8 Cs2A 60.5(6) . .
O24 W8 Cs2B 49.8(8) . 2_566
O24 W8 Cs2B 49.9(7) . .
O24 W8 O26 74.1(7) . .
O24 W8 O7 84.9(9) . .
O24 W8 Cs2A 44.0(6) . 2_566
O24 W8 Cs2A 57.9(6) . .
O23 W8 Cs2B 70.4(9) . .
O23 W8 Cs2B 64.7(9) . 2_566
O23 W8 O26 168.9(9) . .
O23 W8 O22 100.1(10) . .
O23 W8 O32 101.9(10) . .
O23 W8 O24 95.5(10) . .
O23 W8 O7 95.5(11) . .
O23 W8 Cs2A 61.8(8) . .
O23 W8 Cs2A 73.8(8) . 2_566
O7 W8 Cs2B 53.6(7) . 2_566
O7 W8 Cs2B 128.7(7) . .
O7 W8 O26 80.1(8) . .
O7 W8 Cs2A 51.0(7) . 2_566
O7 W8 Cs2A 131.2(7) . .
Cs2A W8 Cs2A 80.4(2) . 2_566
Cs2B W9 Cs1 117.2(5) . 1_455
O26 W9 Cs2B 99.2(6) . .
O26 W9 Cs1 139.1(5) . 1_455
O26 W9 Cs2A 95.2(5) . 2_566
O14 W9 Cs2B 151.9(7) . .
O14 W9 O26 89.5(8) . .
O14 W9 O8 80.7(8) . .
O14 W9 O24 160.4(9) . .
O14 W9 Cs1 49.6(6) . 1_455
O14 W9 Cs2A 130.4(6) . 2_566
O33 W9 Cs2B 61.0(7) . .
O33 W9 O26 82.5(8) . .
O33 W9 O14 94.1(9) . .
O33 W9 O8 161.2(8) . .
O33 W9 O24 94.5(9) . .
O33 W9 Cs1 98.8(7) . 1_455
O33 W9 Cs2A 135.4(7) . 2_566
O8 W9 Cs2B 127.1(6) . .
O8 W9 O26 79.4(7) . .
O8 W9 Cs1 91.7(6) . 1_455
O8 W9 Cs2A 52.2(6) . 2_566
O24 W9 Cs2B 45.1(7) . .
O24 W9 O26 74.2(7) . .
O24 W9 O8 85.5(8) . .
O24 W9 Cs1 145.3(6) . 1_455
O24 W9 Cs2A 43.4(6) . 2_566
O25 W9 Cs2B 77.8(9) . .
O25 W9 O26 171.5(9) . .
O25 W9 O14 96.8(10) . .
O25 W9 O33 102.7(10) . .
O25 W9 O8 95.9(10) . .
O25 W9 O24 98.4(10) . .
O25 W9 Cs1 47.5(8) . 1_455
O25 W9 Cs2A 76.4(8) . 2_566
Cs1 W9 Cs2A 110.6(2) 1_455 2_566
O11 W3A O13 86.5(7) . .
O11 W3A O10 87.5(8) . .
O11 W3A O6A 89.6(10) . .
O10 W3A O13 85.3(8) . .
O3A W3A O13 172.2(11) . .
O3A W3A O11 100.3(11) . .
O3A W3A O10 98.8(11) . .
O3A W3A O5A 100.0(12) . .
O3A W3A O6A 100.0(12) . .
O5A W3A O13 73.1(9) . .
O5A W3A O11 159.7(10) . .
O5A W3A O10 90.8(10) . .
O5A W3A O6A 85.6(11) . .
O6A W3A O13 76.1(9) . .
O6A W3A O10 161.3(10) . .
O12 W1A O13 83.2(8) . .
O12 W1A O6A 81.8(11) . .
O7 W1A O13 85.2(9) . .
O7 W1A O12 97.9(10) . .
O7 W1A O4A 86.3(13) . .
O7 W1A O6A 155.5(11) . .
O1A W1A O13 169.0(10) . .
O1A W1A O12 102.7(11) . .
O1A W1A O7 102.9(12) . .
O1A W1A O4A 99.5(15) . .
O1A W1A O6A 101.1(13) . .
O4A W1A O13 73.3(12) . .
O4A W1A O12 155.8(13) . .
O4A W1A O6A 84.6(13) . .
O6A W1A O13 70.4(9) . .
O8 W2A O13 90.0(8) . .
O8 W2A O9 92.8(10) . .
O8 W2A O2A 101.8(13) . .
O8 W2A O4A 93.1(12) . .
O8 W2A O5A 158.7(10) . .
O9 W2A O13 80.4(8) . .
O2A W2A O13 167.2(12) . .
O2A W2A O9 103.5(13) . .
O2A W2A O4A 100.7(15) . .
O2A W2A O5A 99.5(13) . .
O4A W2A O13 73.6(11) . .
O4A W2A O9 153.3(12) . .
O5A W2A O13 68.8(9) . .
O5A W2A O9 81.9(10) . .
O5A W2A O4A 83.1(12) . .
O13 W1B O7 80.0(8) . .
O8 W1B O13 89.9(8) . .
O8 W1B O7 88.5(8) . .
O4B W1B O13 72.3(12) . .
O4B W1B O8 91.2(13) . .
O4B W1B O7 152.3(12) . .
O4B W1B O6B 85(2) . .
O1B W1B O13 167(2) . .
O1B W1B O8 103(2) . .
O1B W1B O7 102(2) . .
O1B W1B O4B 105(2) . .
O1B W1B O6B 94(3) . .
O6B W1B O13 73(2) . .
O6B W1B O8 163(2) . .
O6B W1B O7 87(2) . .
O12 W3B O13 76.9(7) . .
O11 W3B O13 83.9(7) . .
O11 W3B O12 92.3(8) . .
O11 W3B O6B 151(2) . .
O11 W3B O5B 89.4(17) . .
O3B W3B O13 171(2) . .
O3B W3B O12 102(2) . .
O3B W3B O11 105(2) . .
O3B W3B O6B 104(3) . .
O3B W3B O5B 97(3) . .
O6B W3B O13 67.1(19) . .
O6B W3B O12 82.4(19) . .
O5B W3B O13 82.7(18) . .
O5B W3B O12 159.2(18) . .
O5B W3B O6B 86(2) . .
O10 W2B O9 100.1(10) . .
O10 W2B O2B 110(2) . .
O10 W2B O4B 137.4(13) . .
O10 W2B O5B 81.3(18) . .
O2B W2B O9 106(2) . .
O2B W2B O5B 104(3) . .
O4B W2B O9 66.2(14) . .
O4B W2B O2B 113(2) . .
O4B W2B O5B 91(2) . .
O5B W2B O9 147.4(19) . .
Ce1 O32 Cs2B 94.2(8) . .
Ce1 O32 Cs2A 100.6(6) . .
W8 O32 Ce1 142.1(10) . .
W8 O32 Cs2B 91.5(7) . .
W8 O32 Cs2A 92.0(7) . .
W4 O14 Cs1 98.7(8) . 1_455
W9 O14 W4 156.4(12) . .
W9 O14 Cs1 103.3(8) . 1_455
Ce1 O33 Cs2B 89.7(7) . .
W9 O33 Ce1 142.9(11) . .
W9 O33 Cs2B 92.0(8) . .
W3A O11 W6 149.1(10) . .
W3B O11 W6 148.2(11) . .
W9 O8 Cs2A 98.4(7) . 2_566
W2A O8 W9 148.4(12) . .
W1B O8 W9 140.6(10) . .
W5 O10 W3A 147.6(11) . .
W2B O10 W5 138.5(12) . .
Cs2B O24 Cs2B 105.5(7) . 2_566
W8 O24 Cs2B 100.0(9) . .
W8 O24 Cs2B 102.6(9) . 2_566
W8 O24 Cs2A 110.1(8) . 2_566
W8 O24 Cs2A 92.5(7) . .
W9 O24 Cs2B 123.2(10) . 2_566
W9 O24 Cs2B 107.2(10) . .
W9 O24 W8 115.6(10) . .
W9 O24 Cs2A 111.1(9) . 2_566
W9 O24 Cs2A 116.9(8) . .
Cs2A O24 Cs2A 109.2(6) 2_566 .
Cs2B O23 Cs2B 84.1(6) . 2_566
W8 O23 Cs2B 89.8(9) . 2_566
W8 O23 Cs2B 82.4(9) . .
W8 O23 Cs2A 91.7(9) . .
W8 O7 Cs2B 97.1(9) . 2_566
W8 O7 W1B 132.2(12) . .
W8 O7 Cs2A 100.8(9) . 2_566
W1A O7 W8 144.4(14) . .
W9 O25 Cs1 109.1(11) . 1_455
W4 O9 W2A 144.1(14) . .
W4 O9 W2B 128.4(13) . .
W1A O4A W2A 123(2) . .
W3A O5A W2A 121.6(13) . .
W1A O6A W3A 119.7(14) . .
W1B O4B W2B 137.5(19) . .
W1B O6B W3B 122(3) . .
W12A O40A W10A 122.3(19) . .
W12A O39A W11A 117(2) . .
W10A O38A W11A 122(2) . .
W12A O37A Cs3 98.9(16) . 2_675
W10B O38B W11B 130(2) . .
W10B O40B W12B 127(3) . .
W11B O39B W12B 117(3) . .
O114 Na4 O131 121.6(5) . 2_675
O114 Na4 O1 113.0(6) . .
O131 Na4 O1 68.0(6) 2_675 .
Na5 Na4 O114 91.9(5) 2_675 .
Na5 Na4 O131 132.3(5) 2_675 2_675
Na5 Na4 O1 132.3(6) 2_675 .
W4 Cs1 W21 157.8(4) 1_655 .
O80 Cs1 W21 23.9(4) . .
O80 Cs1 W4 140.8(5) . 1_655
O80 Cs1 O83 51.1(5) . .
O80 Cs1 O14 142.8(6) . 1_655
O80 Cs1 O25 107.1(6) . 1_655
O80 Cs1 O40W 76.9(6) . .
O80 Cs1 O39W 47.5(8) . .
O80 Cs1 O41W 131.2(9) . .
O91 Cs1 W21 75.1(4) . .
O91 Cs1 W4 109.8(5) . 1_655
O91 Cs1 O80 98.4(6) . .
O91 Cs1 O83 49.9(5) . .
O91 Cs1 O14 118.7(6) . 1_655
O91 Cs1 O25 125.4(7) . 1_655
O91 Cs1 O40W 109.4(7) . .
O91 Cs1 O39W 127.1(8) . .
O91 Cs1 O41W 66.2(9) . .
O83 Cs1 W21 27.3(3) . .
O83 Cs1 W4 157.7(4) . 1_655
O83 Cs1 O40W 82.8(6) . .
O83 Cs1 O39W 80.5(8) . .
O83 Cs1 O41W 91.7(9) . .
O15 Cs1 W21 134.6(6) 1_655 .
O15 Cs1 W4 24.3(4) 1_655 1_655
O15 Cs1 O80 124.8(7) 1_655 .
O15 Cs1 O91 102.0(6) 1_655 .
O15 Cs1 O83 138.6(6) 1_655 .
O15 Cs1 O14 52.7(6) 1_655 1_655
O15 Cs1 O25 101.5(6) 1_655 1_655
O15 Cs1 O40W 138.6(7) 1_655 .
O15 Cs1 O39W 130.1(9) 1_655 .
O15 Cs1 O41W 103.9(9) 1_655 .
O14 Cs1 W21 164.7(5) 1_655 .
O14 Cs1 W4 28.5(4) 1_655 1_655
O14 Cs1 O83 160.5(7) 1_655 .
O14 Cs1 O40W 88.1(6) 1_655 .
O14 Cs1 O39W 102.3(8) 1_655 .
O14 Cs1 O41W 68.9(9) 1_655 .
O25 Cs1 W21 117.2(5) 1_655 .
O25 Cs1 W4 78.4(5) 1_655 1_655
O25 Cs1 O83 119.4(6) 1_655 .
O25 Cs1 O14 50.4(6) 1_655 1_655
O25 Cs1 O40W 37.8(6) 1_655 .
O25 Cs1 O39W 59.7(8) 1_655 .
O25 Cs1 O41W 60.5(9) 1_655 .
O2IA Cs1 W21 73.4(13) . .
O2IA Cs1 W4 87.4(14) . 1_655
O2IA Cs1 O80 76.2(14) . .
O2IA Cs1 O91 71.4(14) . .
O2IA Cs1 O83 77.6(14) . .
O2IA Cs1 O15 63.3(14) . 1_655
O2IA Cs1 O14 115.9(14) . 1_655
O2IA Cs1 O25 161.0(15) . 1_655
O2IA Cs1 O40W 152.8(14) . .
O2IA Cs1 O39W 120.1(15) . .
O2IA Cs1 O41W 131.7(16) . .
O40W Cs1 W21 80.5(5) . .
O40W Cs1 W4 116.2(5) . 1_655
O39W Cs1 W21 62.5(7) . .
O39W Cs1 W4 121.6(7) . 1_655
O39W Cs1 O40W 36.8(8) . .
O41W Cs1 W21 115.0(8) . .
O41W Cs1 W4 86.0(8) . 1_655
O41W Cs1 O40W 67.0(9) . .
O41W Cs1 O39W 103.8(11) . .
O112 Na6 Na6 119.3(6) . 2_665
O112 Na6 O46W 122.8(7) . .
O46W Na6 Na6 89.3(6) . 2_665
O32W Na3 O67 101.9(14) . .
W32 Na5 Ce8 57.64(18) 2_675 2_675
O110 Na5 W32 94.6(5) 2_675 2_675
O110 Na5 Ce8 37.4(4) 2_675 2_675
O118 Na5 W32 24.7(4) 2_675 2_675
O118 Na5 Ce8 33.4(4) 2_675 2_675
O118 Na5 O110 70.8(6) 2_675 2_675
O118 Na5 Na4 83.8(6) 2_675 2_675
O133 Na5 W32 86.0(5) . 2_675
O133 Na5 Ce8 143.2(6) . 2_675
O133 Na5 O110 179.4(8) . 2_675
O133 Na5 O118 109.9(7) . 2_675
O133 Na5 Na4 98.4(6) . 2_675
Na4 Na5 W32 80.4(4) 2_675 2_675
Na4 Na5 Ce8 82.1(3) 2_675 2_675
Na4 Na5 O110 81.7(5) 2_675 2_675
O50W Na5 W32 170.4(9) . 2_675
O50W Na5 Ce8 129.9(8) . 2_675
O50W Na5 O110 92.5(9) . 2_675
O50W Na5 O118 163.3(10) . 2_675
O50W Na5 O133 86.9(9) . .
O50W Na5 Na4 94.2(8) . 2_675
O47W Na5 W32 95.6(12) . 2_675
O47W Na5 Ce8 91.7(12) . 2_675
O47W Na5 O110 93.8(13) . 2_675
O47W Na5 O118 90.6(13) . 2_675
O47W Na5 O133 86.1(13) . .
O47W Na5 Na4 173.7(13) . 2_675
O47W Na5 O50W 90.4(14) . .
Ce3 O21W Cs4 101.0(5) . .
O66 Na2 O109 103.2(6) . .
O66 Na2 O36W 100.9(8) . .
O36W Na2 O109 63.2(6) . .
O35W Na2 O109 138.4(9) . .
O35W Na2 O66 118.3(10) . .
O35W Na2 O36W 102.8(9) . .
O30 Na1 O77 105.7(7) . .
O23W Na1 O30 94.9(13) . .
O23W Na1 O77 105.0(13) . .
O23W Na1 O29W 110.4(14) . .
O29W Na1 O30 123.9(9) . .
O29W Na1 O77 114.0(9) . .
O28W Na1 O30 128.7(10) . .
O28W Na1 O77 124.3(10) . .
O28W Na1 O23W 83.9(14) . .
O28W Na1 O29W 26.4(9) . .
Na4 O1 Cs3 134.2(8) . 2_675
O24W O23W Na1 103(3) . .
O63 Cs2A O49 47.8(5) . .
O63 Cs2A O32 44.9(5) . .
O63 Cs2A O23 85.4(5) . .
O63 Cs2A O7W 83.4(15) . 2_566
O50 Cs2A O63 48.0(5) . .
O50 Cs2A O49 48.0(6) . .
O50 Cs2A O32 90.1(5) . .
O50 Cs2A O8 119.8(7) . 2_566
O50 Cs2A O24 122.6(6) . .
O50 Cs2A O23 133.2(6) . .
O50 Cs2A O7 107.8(6) . 2_566
O50 Cs2A O7W 92.9(15) . 2_566
O49 Cs2A O23 101.3(6) . .
O32 Cs2A O49 85.0(5) . .
O32 Cs2A O23 47.5(5) . .
O32 Cs2A O7W 95.5(15) . 2_566
O8 Cs2A O63 136.6(7) 2_566 .
O8 Cs2A O49 91.5(7) 2_566 .
O8 Cs2A O32 135.1(5) 2_566 .
O8 Cs2A O23 90.0(5) 2_566 .
O8 Cs2A O7W 53.8(14) 2_566 2_566
O24 Cs2A O63 154.9(6) 2_566 .
O24 Cs2A O63 90.0(5) . .
O24 Cs2A O50 157.0(6) 2_566 .
O24 Cs2A O49 139.0(7) 2_566 .
O24 Cs2A O49 133.1(6) . .
O24 Cs2A O32 111.2(6) 2_566 .
O24 Cs2A O32 48.2(5) . .
O24 Cs2A O8 50.0(5) 2_566 2_566
O24 Cs2A O8 117.6(5) . 2_566
O24 Cs2A O24 70.8(6) 2_566 .
O24 Cs2A O23 47.5(5) . .
O24 Cs2A O23 69.8(5) 2_566 .
O24 Cs2A O7 49.2(6) 2_566 2_566
O24 Cs2A O5W 87.3(7) 2_566 .
O24 Cs2A O7W 123.3(15) . 2_566
O24 Cs2A O7W 93.6(15) 2_566 2_566
O7 Cs2A O63 155.2(6) 2_566 .
O7 Cs2A O49 124.0(7) 2_566 .
O7 Cs2A O32 150.9(7) 2_566 .
O7 Cs2A O8 54.4(6) 2_566 2_566
O7 Cs2A O24 102.9(6) 2_566 .
O7 Cs2A O23 119.0(6) 2_566 .
O7 Cs2A O7W 106.0(15) 2_566 2_566
O5W Cs2A O63 105.8(6) . .
O5W Cs2A O50 77.7(6) . .
O5W Cs2A O49 124.8(7) . .
O5W Cs2A O32 107.4(7) . .
O5W Cs2A O8 111.1(6) . 2_566
O5W Cs2A O24 80.4(7) . .
O5W Cs2A O23 127.1(8) . .
O5W Cs2A O7 56.8(7) . 2_566
O5W Cs2A O7W 155.2(16) . 2_566
O6W Cs2A O63 80.5(14) . .
O6W Cs2A O50 103.2(15) . .
O6W Cs2A O49 55.3(14) . .
O6W Cs2A O32 81.3(14) . .
O6W Cs2A O8 60.8(14) . 2_566
O6W Cs2A O24 89.1(14) . 2_566
O6W Cs2A O24 105.8(15) . .
O6W Cs2A O23 58.4(15) . .
O6W Cs2A O7 115.2(15) . 2_566
O6W Cs2A O5W 171.3(15) . .
O6W Cs2A O7W 17.6(18) . 2_566
O7W Cs2A O49 46.3(15) 2_566 .
O7W Cs2A O23 75.8(15) 2_566 .
W2B O5B W3B 117(3) . .
O28W O29W Na1 59.7(18) . .
O27W O29W Na1 133(3) . .
O27W O29W O28W 145(4) . .
O29W O28W Na1 94(2) . .
O7W O6W Cs2B 118(6) 2_566 .
O7W O6W Cs2A 113(6) 2_566 .
O6W O7W Cs2A 49(5) 2_566 2_566

loop_
_geom_bond_atom_site_label_1
_geom_bond_atom_site_label_2
_geom_bond_distance
_geom_bond_site_symmetry_2
W24 Ce6 3.5635(12) .
W24 Cs4 4.2423(18) .
W24 O98 1.968(13) .
W24 O87 2.081(13) .
W24 O97 1.729(14) .
W24 O108 1.782(14) .
W24 O103 2.290(13) .
W24 O96 1.871(13) .
W25 Ce6 3.5601(13) .
W25 O109 1.780(13) .
W25 O99 1.727(14) .
W25 O88 2.079(13) .
W25 O98 2.005(13) .
W25 O103 2.266(14) .
W25 O100 1.867(13) .
W20 Ce6 3.4745(14) .
W20 Cs4 4.0200(18) .
W20 O81 1.733(13) .
W20 O89 2.331(14) .
W20 O87 1.974(13) .
W20 O85 1.802(15) .
W20 O77 1.889(16) .
W20 O78 2.009(13) .
W19 Ce6 3.4709(14) .
W19 O89 2.356(14) .
W19 O86 1.837(15) .
W19 O88 1.970(13) .
W19 O82 1.719(15) .
W19 O79 1.860(16) .
W19 O78 2.015(13) .
W23 Cs4 4.003(2) .
W23 O85 2.065(15) .
W23 O94 1.912(16) .
W23 O96 1.925(13) .
W23 O102 2.332(14) .
W23 O107 1.807(16) .
W23 O95 1.705(16) .
W30 Ce7 3.6311(14) .
W30 O124 1.913(16) .
W30 O120 1.829(14) .
W30 O135 1.679(16) .
W30 O134 1.950(15) .
W30 O122 2.349(15) .
W30 O141 1.985(15) .
W31 Ce7 3.6489(15) .
W31 O119 1.815(14) .
W31 O134 1.946(14) .
W31 O140 2.010(16) .
W31 O132 1.931(15) .
W31 O133 1.717(17) .
W31 O122 2.339(15) .
W26 O86 2.037(15) .
W26 O110 1.778(16) .
W26 O100 1.930(13) .
W26 O104 2.306(16) .
W26 O90 1.894(17) .
W26 O101 1.736(17) .
W29 Ce9 3.6295(16) .
W29 Cs4 4.1096(18) 2_665
W29 O124 1.900(15) .
W29 O121 2.337(15) .
W29 O115 1.808(15) .
W29 O136 2.011(18) .
W29 O125 1.720(18) .
W29 O126 1.940(18) .
W6 Ce2 3.6018(16) .
W6 O28 2.325(16) .
W6 O30 1.837(15) .
W6 O18 1.902(15) .
W6 O19 1.711(17) .
W6 O20 1.973(16) .
W6 O11 1.972(18) .
W17 Ce4 3.6174(15) .
W17 Cs3 4.013(3) 2_675
W17 O56 1.915(15) .
W17 O54 1.956(16) .
W17 O66 1.841(15) .
W17 O61 2.341(15) .
W17 O44 1.95(2) .
W17 O55 1.734(17) .
W22 O94 1.954(15) .
W22 O102 2.291(14) .
W22 O106 1.789(17) .
W22 O92 1.904(17) .
W22 O84 2.037(16) .
W22 O93 1.71(2) .
W21 O89 2.375(14) .
W21 O77 1.995(16) .
W21 O79 1.993(16) .
W21 O84 1.840(16) .
W21 O80 1.705(19) .
W21 O83 1.853(17) .
W21 Cs1 4.001(8) .
W27 O104 2.300(16) .
W27 O90 1.959(17) .
W27 O92 1.904(17) .
W27 O105 1.765(17) .
W27 O91 1.68(2) .
W27 O83 2.027(17) .
W27 Cs1 4.156(9) .
W16 Ce5 3.6083(15) .
W16 Cs3 4.080(3) 2_675
W16 O56 1.883(15) .
W16 O67 1.803(17) .
W16 O45 1.95(2) .
W16 O58 1.962(19) .
W16 O62 2.338(17) .
W16 O57 1.734(18) .
W32 Ce8 3.6319(18) .
W32 Cs3 4.294(3) .
W32 O123 2.354(16) .
W32 O132 1.884(15) .
W32 O118 1.818(16) .
W32 O139 1.992(16) .
W32 O131 1.725(19) .
W32 O130 1.93(2) .
W32 Na5 3.693(12) 2_675
W35 Cs4 3.9961(18) 2_665
W35 O141 1.862(15) .
W35 O142 2.334(16) .
W35 O136 1.847(18) .
W35 O145 1.948(17) .
W35 O148 1.741(18) .
W35 O143 1.922(19) .
W5 Ce3 3.6037(16) .
W5 Cs4 4.019(2) .
W5 O18 1.898(15) .
W5 O29 1.796(16) .
W5 O27 2.331(16) .
W5 O17 1.703(19) .
W5 O16 1.95(2) .
W5 O10 1.98(2) .
W7 Ce2 3.5979(14) .
W7 O28 2.400(15) .
W7 O31 1.851(16) .
W7 O20 1.904(16) .
W7 O22 1.90(2) .
W7 O21 1.72(2) .
W7 O12 1.95(2) .
W34 Cs3 4.194(3) .
W34 O140 1.837(16) .
W34 O142 2.363(16) .
W34 O139 1.848(16) .
W34 O145 1.924(17) .
W34 O147 1.71(2) .
W34 O144 1.93(2) .
W28 Ce9 3.6498(16) .
W28 O121 2.331(15) .
W28 O137 1.996(18) .
W28 O128 1.982(19) .
W28 O116 1.794(18) .
W28 O127 1.73(2) .
W28 O126 1.945(18) .
Ce6 O76 2.174(14) .
Ce6 O74 2.190(12) .
Ce6 O75 2.405(13) .
Ce6 O88 2.346(12) .
Ce6 O98 2.451(13) .
Ce6 O87 2.361(13) .
Ce6 O73 2.443(12) .
Ce6 O78 2.409(13) .
W33 Ce8 3.6610(16) .
W33 Cs3 4.148(3) .
W33 O123 2.318(16) .
W33 O128 1.897(19) .
W33 O129 1.72(2) .
W33 O117 1.803(19) .
W33 O138 1.98(2) .
W33 O130 1.95(2) .
W18 Ce4 3.5928(17) .
W18 O54 1.905(16) .
W18 O65 1.820(17) .
W18 O61 2.374(15) .
W18 O52 1.87(2) .
W18 O53 1.69(2) .
W18 O43 1.96(2) .
W15 Ce5 3.5803(16) .
W15 O68 1.870(16) .
W15 O58 1.916(19) .
W15 O48 1.90(2) .
W15 O62 2.381(17) .
W15 O46 1.90(2) .
W15 O59 1.72(2) .
Ce2 Ce3 3.7575(16) .
Ce2 O70 2.425(14) .
Ce2 O74 2.225(14) .
Ce2 O75 2.404(12) .
Ce2 O28 2.598(16) .
Ce2 O30 2.280(15) .
Ce2 O69 2.229(14) .
Ce2 O31 2.229(15) .
Ce2 O30W 2.497(16) .
Ce7 Ce9 3.7951(18) .
Ce7 O112 2.215(16) .
Ce7 O109 2.384(13) .
Ce7 O114 2.192(15) .
Ce7 O120 2.300(14) .
Ce7 O119 2.328(14) .
Ce7 O108 2.432(14) .
Ce7 O103 2.951(14) .
Ce7 O122 2.665(15) .
Ce7 O111 2.24(2) .
W36 Cs3 4.057(3) .
W36 O142 2.358(16) .
W36 O137 1.842(18) .
W36 O143 1.955(19) .
W36 O144 1.92(2) .
W36 O146 1.74(2) .
W36 O138 1.87(2) .
Ce3 W4 3.5834(15) .
Ce3 O76 2.241(14) .
Ce3 O75 2.396(14) .
Ce3 O71 2.453(15) .
Ce3 O69 2.228(14) .
Ce3 O29 2.300(16) .
Ce3 O27 2.594(16) .
Ce3 O34 2.219(16) .
Ce3 O21W 2.485(16) .
W13 Cs2B 4.24(2) .
W13 O60 2.234(17) .
W13 O64 1.797(19) .
W13 O52 1.91(2) .
W13 O51 1.70(2) .
W13 O42 2.02(3) .
W13 O50 1.92(2) .
W13 Cs2A 4.500(6) .
Ce4 Ce5 3.7522(17) .
Ce4 O76 2.247(16) .
Ce4 O72 2.235(14) .
Ce4 O71 2.443(14) .
Ce4 O65 2.226(17) .
Ce4 O73 2.386(12) .
Ce4 O66 2.281(15) .
Ce4 O61 2.613(15) .
Ce4 O22W 2.494(17) .
W14 Cs2B 4.100(12) .
W14 O60 2.220(18) .
W14 O63 1.815(19) .
W14 O48 1.89(2) .
W14 O41 2.02(2) .
W14 O50 1.94(2) .
W14 O49 1.75(2) .
W14 Cs2A 3.908(7) .
Ce5 O72 2.218(14) .
Ce5 O70 2.404(13) .
Ce5 O74 2.234(14) .
Ce5 O68 2.217(16) .
Ce5 O73 2.402(12) .
Ce5 O67 2.301(16) .
Ce5 O62 2.571(18) .
Ce5 O31W 2.516(18) .
W4 O27 2.365(16) .
W4 O34 1.833(16) .
W4 O16 1.87(2) .
W4 O15 1.69(2) .
W4 O14 1.90(2) .
W4 O9 1.95(3) .
W4 Cs1 3.932(9) 1_455
Ce1 O72 2.235(13) .
Ce1 O70 2.606(15) .
Ce1 O71 2.590(15) .
Ce1 O69 2.241(16) .
Ce1 O64 2.357(19) .
Ce1 O63 2.340(19) .
Ce1 O32 2.354(19) .
Ce1 O33 2.35(2) .
Ce9 O112 2.207(16) .
Ce9 O102 2.942(14) .
Ce9 O121 2.720(15) .
Ce9 O107 2.333(16) .
Ce9 O106 2.372(17) .
Ce9 O115 2.283(15) .
Ce9 O111 2.19(2) .
Ce9 O113 2.47(2) .
Ce9 O116 2.313(18) .
Ce8 O114 2.216(15) .
Ce8 O110 2.380(16) .
Ce8 O123 2.739(16) .
Ce8 O118 2.261(16) .
Ce8 O104 2.972(16) .
Ce8 O105 2.362(17) .
Ce8 O111 2.242(19) .
Ce8 O113 2.49(3) .
Ce8 O117 2.328(19) .
Cs4 O81 3.370(13) .
Cs4 O85 3.434(15) .
Cs4 O97 3.535(14) .
Cs4 O96 3.619(13) .
Cs4 O29 3.034(16) .
Cs4 O95 3.120(16) .
Cs4 O136 3.279(18) 2_665
Cs4 O125 3.096(18) 2_665
Cs4 O148 3.111(19) 2_665
Cs4 O17 3.350(19) .
Cs4 O21W 3.630(16) .
Cs4 O20W 3.46(3) .
Si4 O123 1.642(16) .
Si4 O121 1.649(16) .
Si4 O122 1.643(16) .
Si4 O142 1.665(16) .
Si3 O89 1.688(15) .
Si3 O103 1.649(14) .
Si3 O102 1.615(15) .
Si3 O104 1.628(16) .
Si1 O28 1.626(16) .
Si1 O27 1.643(17) .
Si1 O26 1.591(19) .
Si1 O13 1.657(19) .
Si2 O60 1.606(18) .
Si2 O47 1.66(2) .
Si2 O61 1.629(16) .
Si2 O62 1.627(18) .
W12A Cs3 3.953(4) 2_675
W12A O47 2.274(19) .
W12A O44 1.92(2) .
W12A O45 1.96(2) .
W12A O40A 1.87(3) .
W12A O39A 1.80(5) .
W12A O37A 1.75(4) .
W11A O47 2.386(19) .
W11A O42 1.95(2) .
W11A O43 1.90(2) .
W11A O39A 2.16(5) .
W11A O38A 2.01(5) .
W11A O36A 1.67(5) .
W10A O47 2.340(19) .
W10A O41 1.91(2) .
W10A O46 2.00(2) .
W10A O40A 1.98(3) .
W10A O38A 1.86(5) .
W10A O35A 1.72(5) .
W11B O47 2.291(19) .
W11B O44 1.99(2) .
W11B O43 2.00(2) .
W11B O38B 1.91(4) .
W11B O39B 1.91(5) .
W11B O36B 1.73(6) .
W12B O47 2.388(19) .
W12B O45 1.99(2) .
W12B O46 1.95(2) .
W12B O40B 1.99(5) .
W12B O39B 2.01(5) .
W12B O37B 1.85(6) .
W10B O47 2.402(19) .
W10B O41 1.94(2) .
W10B O42 2.00(3) .
W10B O38B 1.85(4) .
W10B O40B 1.83(5) .
W10B O35B 1.76(6) .
Cs3 O56 3.518(15) 2_675
Cs3 O139 3.325(16) .
Cs3 O44 3.584(19) 2_675
Cs3 O55 3.246(17) 2_675
Cs3 O45 3.67(2) 2_675
Cs3 O144 3.22(2) .
Cs3 O57 3.364(19) 2_675
Cs3 O138 3.19(2) .
Cs3 O130 3.162(19) .
Cs3 O37A 3.28(4) 2_675
Cs3 O1 3.27(2) 2_675
Cs3 O52W 3.13(8) .
Cs2B O64 3.58(3) .
Cs2B O63 3.43(2) .
Cs2B O50 3.28(3) .
Cs2B O32 3.29(2) .
Cs2B O33 3.48(3) .
Cs2B O24 3.18(3) 2_566
Cs2B O24 2.95(2) .
Cs2B O23 3.61(4) .
Cs2B O23 3.68(3) 2_566
Cs2B O7 3.30(3) 2_566
Cs2B O5W 2.70(4) .
Cs2B O6W 3.44(7) .
O30 Na1 2.85(2) .
O112 Na6 2.680(18) .
O109 Na2 3.00(2) .
O114 Na4 2.850(17) .
O110 Na5 2.56(2) 2_675
O77 Na1 3.00(2) .
O56 Cs3 3.518(15) 2_675
O118 Na5 2.39(2) 2_675
O66 Na2 2.77(2) .
O133 Na5 2.39(2) .
O136 Cs4 3.279(18) 2_665
O125 Cs4 3.096(18) 2_665
O80 Cs1 3.12(2) .
O91 Cs1 3.12(2) .
O26 W8 2.226(17) .
O26 W9 2.221(17) .
O44 Cs3 3.584(19) 2_675
O63 Cs2A 3.394(19) .
O55 Cs3 3.246(17) 2_675
O148 Cs4 3.111(19) 2_665
O67 Na3 2.968(19) .
O83 Cs1 3.319(19) .
O13 W3A 2.160(19) .
O13 W1A 2.447(19) .
O13 W2A 2.350(19) .
O13 W1B 2.155(19) .
O13 W3B 2.385(19) .
O45 Cs3 3.66(2) 2_675
O131 Na4 2.99(2) 2_675
O22 W8 1.88(2) .
O57 Cs3 3.364(19) 2_675
O50 Cs2A 3.27(2) .
O15 Cs1 3.09(3) 1_455
O49 Cs2A 3.45(3) .
O12 W1A 1.91(2) .
O12 W3B 2.32(2) .
W8 Cs2B 4.068(11) 2_566
W8 O32 1.807(19) .
W8 O24 1.93(2) .
W8 O23 1.75(2) .
W8 O7 2.01(2) .
W8 Cs2A 4.164(7) 2_566
W8 Cs2A 3.916(10) .
W9 O14 1.89(2) .
W9 O33 1.80(2) .
W9 O8 2.08(2) .
W9 O24 1.93(2) .
W9 O25 1.70(2) .
W9 Cs1 4.046(9) 1_455
W9 Cs2A 4.186(7) 2_566
W3A O11 1.939(18) .
W3A O10 1.99(2) .
W3A O3A 1.69(3) .
W3A O5A 1.93(3) .
W3A O6A 1.98(3) .
W1A O7 1.81(3) .
W1A O1A 1.76(3) .
W1A O4A 1.85(3) .
W1A O6A 1.92(3) .
W2A O8 1.70(2) .
W2A O9 2.02(3) .
W2A O2A 1.72(3) .
W2A O4A 1.98(4) .
W2A O5A 1.93(3) .
W1B O8 1.94(2) .
W1B O7 2.38(3) .
W1B O4B 1.82(4) .
W1B O1B 1.59(6) .
W1B O6B 1.92(7) .
W3B O11 1.769(18) .
W3B O3B 1.74(6) .
W3B O6B 1.99(7) .
W3B O5B 1.98(6) .
W2B O10 1.74(2) .
W2B O9 2.11(3) .
W2B O2B 1.85(6) .
W2B O4B 1.82(4) .
W2B O5B 1.96(5) .
O32 Cs2A 3.41(2) .
O14 Cs1 3.17(2) 1_455
O8 Cs2A 3.34(2) 2_566
O24 Cs2B 3.18(3) 2_566
O24 Cs2A 3.08(2) 2_566
O24 Cs2A 3.32(2) .
O23 Cs2B 3.68(3) 2_566
O23 Cs2A 3.45(2) .
O7 Cs2B 3.30(3) 2_566
O7 Cs2A 3.29(3) 2_566
O25 Cs1 3.15(3) 1_455
O37A Cs3 3.28(4) 2_675
Na4 O131 2.99(2) 2_675
Na4 Na5 2.432(15) 2_675
Na4 O1 3.01(2) .
Cs1 W4 3.932(9) 1_655
Cs1 O15 3.09(3) 1_655
Cs1 O14 3.17(2) 1_655
Cs1 O25 3.15(3) 1_655
Cs1 O2IA 2.76(7) .
Cs1 O40W 3.75(3) .
Cs1 O39W 3.75(4) .
Cs1 O41W 3.48(5) .
Na6 Na6 2.967(18) 2_665
Na6 O46W 2.84(3) .
Na3 O32W 2.46(6) .
Na7 O45W 2.56(7) .
Na5 W32 3.693(12) 2_675
Na5 Ce8 3.837(12) 2_675
Na5 O110 2.56(2) 2_675
Na5 O118 2.39(2) 2_675
Na5 Na4 2.432(15) 2_675
Na5 O50W 2.33(3) .
Na5 O47W 2.29(5) .
Na2 O36W 2.92(3) .
Na2 O35W 2.36(3) .
Na1 O23W 2.49(5) .
Na1 O29W 2.79(4) .
Na1 O28W 2.42(3) .
O1 Cs3 3.27(2) 2_675
O5W Cs2A 3.22(3) .
O43W O42W 1.04(6) .
O23W O24W 1.46(7) .
Cs2A O8 3.34(2) 2_566
Cs2A O24 3.08(2) 2_566
Cs2A O7 3.29(3) 2_566
Cs2A O6W 2.83(7) .
Cs2A O7W 3.44(9) 2_566
O29W O28W 1.25(4) .
O29W O27W 1.05(5) .
O17W O18W 1.16(9) .
O6W O7W 1.13(10) 2_566
O7W Cs2A 3.44(9) 2_566
O7W O6W 1.13(10) 2_566
